data_1543317
loop_
_publ_author_name
'Kikuchi, Jun'
'Momiyama, Norie'
'Terada, Masahiro'

_publ_section_title
;
 Chiral Phosphoric Acid Catalyzed Diastereo- and Enantioselective
 Mannich-Type Reaction between Enamides and Thiazolones.
;
_journal_issue 11
_journal_name_full 'Organic letters'
_journal_page_first 2521
_journal_page_last 2523
_journal_paper_doi 10.1021/acs.orglett.6b00857
_journal_volume 18
_journal_year 2016
_chemical_absolute_configuration 'CHOOSE rm ad rmad syn or unk'
_chemical_formula_moiety 'C24 H19 Br N2 O2 S'
_chemical_formula_sum 'C24 H19 Br N2 O2 S'
_chemical_formula_weight 479.39
_space_group_crystal_system triclinic
_space_group_IT_number 1
_space_group_name_Hall 'P 1'
_space_group_name_H-M_alt 'P 1'
_symmetry_space_group_name_Hall 'P 1'
_symmetry_space_group_name_H-M 'P 1'
_atom_sites_solution_hydrogens geom
_atom_sites_solution_primary direct
_atom_sites_solution_secondary difmap
_cell_angle_alpha 107.0271(7)
_cell_angle_beta 97.7315(7)
_cell_angle_gamma 113.1729(7)
_cell_formula_units_Z 3
_cell_length_a 11.3141(2)
_cell_length_b 13.0066(3)
_cell_length_c 13.3059(3)
_cell_measurement_reflns_used 22958
_cell_measurement_temperature 123
_cell_measurement_theta_max 27.45
_cell_measurement_theta_min 3.09
_cell_volume 1650.25(6)
_computing_cell_refinement 'RAPID AUTO'
_computing_data_collection 'RAPID AUTO (Rigaku, ????)'
_computing_data_reduction 'RAPID AUTO'
_computing_molecular_graphics 'CrystalStructure 4.1'
_computing_publication_material 'CrystalStructure 4.1 (Rigaku, 2014)'
_computing_structure_refinement 'SHELXL2013 (Sheldrick, 2008)'
_computing_structure_solution 'SIR92 (Altomare, et al., 1994)'
_diffrn_ambient_temperature 123
_diffrn_detector_area_resol_mean 10.000
_diffrn_measured_fraction_theta_full 0.998
_diffrn_measured_fraction_theta_max 0.999
_diffrn_measurement_device_type 'Rigaku R-AXIS RAPID'
_diffrn_measurement_method \w
_diffrn_radiation_type 'Mo K\a'
_diffrn_radiation_wavelength 0.71075
_diffrn_reflns_av_R_equivalents 0.0346
_diffrn_reflns_Laue_measured_fraction_full 0.998
_diffrn_reflns_Laue_measured_fraction_max 0.999
_diffrn_reflns_limit_h_max 14
_diffrn_reflns_limit_h_min -14
_diffrn_reflns_limit_k_max 16
_diffrn_reflns_limit_k_min -16
_diffrn_reflns_limit_l_max 17
_diffrn_reflns_limit_l_min -17
_diffrn_reflns_number 26788
_diffrn_reflns_point_group_measured_fraction_full 0.881
_diffrn_reflns_point_group_measured_fraction_max 0.865
_diffrn_reflns_theta_full 25.242
_diffrn_reflns_theta_max 27.449
_diffrn_reflns_theta_min 3.085
_diffrn_standards_number 0
_exptl_absorpt_coefficient_mu 1.991
_exptl_absorpt_correction_T_max 0.819
_exptl_absorpt_correction_T_min 0.677
_exptl_absorpt_correction_type multi-scan
_exptl_absorpt_process_details 'ABSCOR (Rigaku, 1995)'
_exptl_crystal_colour colorless
_exptl_crystal_density_diffrn 1.447
_exptl_crystal_density_method 'not measured'
_exptl_crystal_description block
_exptl_crystal_F_000 732.00
_exptl_crystal_size_max 0.320
_exptl_crystal_size_mid 0.210
_exptl_crystal_size_min 0.100
_refine_diff_density_max 0.81
_refine_diff_density_min -0.50
_refine_ls_abs_structure_details
;
 Flack x determined using 3892 quotients [(I+)-(I-)]/[(I+)+(I-)]
 (Parsons and Flack (2004), Acta Cryst. A60, s61).
;
_refine_ls_abs_structure_Flack 0.002(3)
_refine_ls_extinction_method none
_refine_ls_goodness_of_fit_ref 1.143
_refine_ls_hydrogen_treatment constr
_refine_ls_number_parameters 814
_refine_ls_number_reflns 13040
_refine_ls_number_restraints 3
_refine_ls_R_factor_all 0.0532
_refine_ls_R_factor_gt 0.0323
_refine_ls_shift/su_max 0.000
_refine_ls_structure_factor_coef Fsqd
_refine_ls_weighting_details 'w = 1/[\s^2^(Fo^2^)+(0.0331P)^2^+0.0746P] where P=(Fo^2^+2Fc^2^)/3'
_refine_ls_weighting_scheme calc
_refine_ls_wR_factor_gt 0.0701
_refine_ls_wR_factor_ref 0.0975
_reflns_number_gt 10349
_reflns_number_total 13040
_reflns_threshold_expression F^2^>2.0\s(F^2^)
_cod_data_source_file ol6b00857_si_001.cif
_cod_data_source_block 4BrPhproduct
_cod_depositor_comments 'Adding full bibliography for 1543317.cif.'
_cod_original_cell_volume 1650.24(6)
_cod_database_code 1543317
_shelxl_res_file
;
TITL 4BrPhproduct
CELL  0.71075 11.31406 13.00656 13.30586 107.02710 97.73150 113.17290
ZERR  3 0.00022 0.00025 0.00030 0.00070 0.00070 0.00070
LATT -1
SFAC C H N O S BR
UNIT 72 57 6 6 3 3
L.S. 20
FMAP 2
PLAN -10
WPDB -2
HTAB
BOND $H
CONF
LIST 4
TEMP -150.0
ACTA
SIZE 0.320 0.210 0.100
WGHT    0.033100    0.074600
FVAR       0.74790
BR1   6   -0.057848    0.666299    1.131160    11.00000    0.04957    0.05280 =
         0.04338    0.03077    0.02823    0.02739
BR2   6    0.420881    1.045289    0.520615    11.00000    0.04056    0.07761 =
         0.06214    0.04130    0.02707    0.04013
BR3   6    0.605788    1.346181    0.883310    11.00000    0.03407    0.03998 =
         0.10321    0.03658   -0.00543    0.01606
S1    5    0.094443    0.856827    0.626296    11.00000    0.03419    0.02276 =
         0.02442    0.01120    0.00558    0.01212
S2    5   -0.281931    0.926936    0.613499    11.00000    0.03238    0.03694 =
         0.02181    0.01416    0.00494    0.00381
S3    5    0.947773    0.907033    0.850165    11.00000    0.02342    0.03116 =
         0.03276    0.00483    0.01015    0.01273
O1    4    0.281037    0.968944    0.817351    11.00000    0.02725    0.02283 =
         0.02871    0.00779    0.00418    0.00448
O2    4    0.445266    0.776307    0.972366    11.00000    0.02562    0.02691 =
         0.02313    0.00643    0.00069    0.00318
O3    4   -0.066666    1.122980    0.755881    11.00000    0.03625    0.04775 =
         0.02122    0.01035    0.00449    0.00783
O4    4    0.183243    1.410578    0.630592    11.00000    0.02733    0.02865 =
         0.02240    0.00597    0.00003    0.00609
O5    4    1.052196    1.119993    1.015623    11.00000    0.02124    0.03060 =
         0.03588    0.00569    0.00184    0.00893
O6    4    0.786131    1.155915    1.275684    11.00000    0.02489    0.02616 =
         0.02239    0.00282   -0.00115    0.00943
N1    3    0.080250    0.654296    0.641901    11.00000    0.02427    0.02136 =
         0.02130    0.00618    0.00513    0.01074
N2    3    0.306404    0.648784    0.801094    11.00000    0.02279    0.02132 =
         0.02047    0.00639    0.00177    0.00972
AFIX  43
H2    2    0.260667    0.573233    0.754508    11.00000   -1.20000
AFIX   0
N3    3   -0.206989    1.015041    0.464831    11.00000    0.02220    0.02432 =
         0.02347    0.00829    0.00493    0.01098
N4    3   -0.011952    1.268512    0.503938    11.00000    0.02277    0.02439 =
         0.02239    0.00781    0.00030    0.00853
AFIX  43
H4    2   -0.060332    1.235795    0.435036    11.00000   -1.20000
AFIX   0
N5    3    0.719800    0.870799    0.897108    11.00000    0.02264    0.02817 =
         0.02226    0.00611    0.00463    0.01172
N6    3    0.687462    1.002737    1.109805    11.00000    0.01858    0.01965 =
         0.02168    0.00497    0.00236    0.00391
AFIX  43
H6    2    0.611076    0.944248    1.062916    11.00000   -1.20000
AFIX   0
C1    1    0.011441    0.692135    1.012390    11.00000    0.03107    0.04205 =
         0.03535    0.02576    0.01579    0.02095
C2    1    0.131245    0.792251    1.034985    11.00000    0.02772    0.03485 =
         0.02802    0.01414    0.00526    0.01429
AFIX  43
H2A   2    0.178175    0.848461    1.108137    11.00000   -1.20000
AFIX   0
C3    1   -0.057642    0.608832    0.906852    11.00000    0.02089    0.02631 =
         0.04105    0.01412    0.00708    0.00265
AFIX  43
H3    2   -0.139375    0.539548    0.893054    11.00000   -1.20000
AFIX   0
C4    1    0.182240    0.809396    0.948215    11.00000    0.02395    0.03737 =
         0.02617    0.01789    0.00757    0.01331
AFIX  43
H4A   2    0.264738    0.878172    0.962617    11.00000   -1.20000
AFIX   0
C5    1   -0.006446    0.627374    0.821182    11.00000    0.02169    0.03027 =
         0.02736    0.01493    0.00839    0.00904
AFIX  43
H5    2   -0.054532    0.570995    0.748258    11.00000   -1.20000
AFIX   0
C6    1    0.113900    0.726987    0.840363    11.00000    0.02113    0.03104 =
         0.02518    0.01481    0.00526    0.01579
C7    1    0.173232    0.746974    0.747253    11.00000    0.01957    0.01879 =
         0.02056    0.00591    0.00089    0.00632
C8    1    0.199957    0.872082    0.747433    11.00000    0.02153    0.02793 =
         0.02385    0.01086    0.01004    0.01015
C9    1    0.035412    0.696413    0.579471    11.00000    0.02576    0.02607 =
         0.02573    0.01484    0.01140    0.01467
C10   1   -0.066583    0.621800    0.471381    11.00000    0.02115    0.02337 =
         0.02355    0.00942    0.00634    0.00753
C11   1   -0.138821    0.666708    0.420731    11.00000    0.03318    0.02677 =
         0.02968    0.01052    0.00189    0.01103
AFIX  43
H11   2   -0.119092    0.749158    0.453882    11.00000   -1.20000
AFIX   0
C12   1   -0.237749    0.594836    0.324165    11.00000    0.04219    0.04353 =
         0.02965    0.01191    0.00081    0.02345
AFIX  43
H12   2   -0.286525    0.627191    0.290990    11.00000   -1.20000
AFIX   0
C13   1   -0.266817    0.474994    0.274766    11.00000    0.04026    0.04198 =
         0.03024    0.00365   -0.00150    0.01802
AFIX  43
H13   2   -0.336747    0.424512    0.208271    11.00000   -1.20000
AFIX   0
C14   1   -0.193704    0.428129    0.322357    11.00000    0.04585    0.02936 =
         0.03780    0.00244    0.00241    0.01913
AFIX  43
H14   2   -0.211258    0.346595    0.286945    11.00000   -1.20000
AFIX   0
C15   1   -0.095552    0.500536    0.421227    11.00000    0.03502    0.01506 =
         0.03393    0.00384    0.00057    0.01428
AFIX  43
H15   2   -0.047721    0.467990    0.455168    11.00000   -1.20000
AFIX   0
C16   1    0.312262    0.744657    0.764616    11.00000    0.02130    0.02662 =
         0.02123    0.01066    0.00483    0.00935
AFIX  13
H16   2    0.378912    0.822840    0.824698    11.00000   -1.20000
AFIX   0
C17   1    0.361644    0.736959    0.663878    11.00000    0.02905    0.03035 =
         0.03065    0.01210    0.00967    0.01630
AFIX 137
H17A  2    0.449896    0.739027    0.679347    11.00000   -1.20000
H17B  2    0.368743    0.805574    0.644001    11.00000   -1.20000
H17C  2    0.298300    0.661284    0.602988    11.00000   -1.20000
AFIX   0
C18   1    0.369553    0.672425    0.905137    11.00000    0.01667    0.03095 =
         0.01795    0.00559    0.00137    0.00888
C19   1    0.342562    0.565405    0.935600    11.00000    0.02202    0.02361 =
         0.02056    0.01046    0.00502    0.00656
C20   1    0.217304    0.467068    0.899501    11.00000    0.03484    0.03524 =
         0.02117    0.00959    0.00112    0.01292
AFIX  43
H20   2    0.145949    0.464305    0.850321    11.00000   -1.20000
AFIX   0
C21   1    0.194905    0.372404    0.934461    11.00000    0.05672    0.03634 =
         0.03015    0.01602    0.00604    0.00744
AFIX  43
H21   2    0.107738    0.306313    0.911351    11.00000   -1.20000
AFIX   0
C22   1    0.299833    0.374290    1.003174    11.00000    0.07342    0.03759 =
         0.03428    0.02429    0.02000    0.02947
AFIX  43
H22   2    0.285300    0.307553    1.024300    11.00000   -1.20000
AFIX   0
C23   1    0.425905    0.472876    1.041335    11.00000    0.04099    0.05951 =
         0.04169    0.03341    0.01268    0.02744
AFIX  43
H23   2    0.497278    0.474449    1.089442    11.00000   -1.20000
AFIX   0
C24   1    0.446860    0.567849    1.009279    11.00000    0.02684    0.04901 =
         0.03463    0.02218    0.01058    0.01589
AFIX  43
H24   2    0.532642    0.636346    1.036902    11.00000   -1.20000
AFIX   0
C25   1    0.264727    1.066032    0.530514    11.00000    0.02523    0.03953 =
         0.04711    0.02802    0.01649    0.01756
C26   1    0.151327    1.000624    0.441628    11.00000    0.04000    0.05322 =
         0.03007    0.02424    0.01800    0.02586
AFIX  43
H26   2    0.153111    0.950050    0.374479    11.00000   -1.20000
AFIX   0
C27   1    0.264843    1.140872    0.628309    11.00000    0.02372    0.03137 =
         0.04086    0.01492    0.00140    0.01038
AFIX  43
H27   2    0.343635    1.185248    0.688574    11.00000   -1.20000
AFIX   0
C28   1    0.034842    1.009636    0.451543    11.00000    0.03163    0.03389 =
         0.02625    0.01617    0.00898    0.01400
AFIX  43
H28   2   -0.043620    0.964453    0.390972    11.00000   -1.20000
AFIX   0
C29   1    0.149209    1.150854    0.638004    11.00000    0.02867    0.01880 =
         0.03271    0.00710    0.00178    0.00740
AFIX  43
H29   2    0.149121    1.203086    0.705011    11.00000   -1.20000
AFIX   0
C30   1    0.032080    1.084481    0.549702    11.00000    0.02801    0.03108 =
         0.02362    0.01459    0.00686    0.01549
C31   1   -0.094644    1.096226    0.561698    11.00000    0.02519    0.02102 =
         0.02005    0.00815    0.00569    0.00844
C32   1   -0.130002    1.064751    0.661003    11.00000    0.02746    0.03353 =
         0.02299    0.00820    0.00596    0.01261
C33   1   -0.302187    0.933148    0.479994    11.00000    0.02521    0.03181 =
         0.01926    0.00821    0.00864    0.01252
C34   1   -0.433939    0.848092    0.396581    11.00000    0.02319    0.02690 =
         0.02074    0.00879    0.00537    0.00836
C35   1   -0.537354    0.769049    0.420396    11.00000    0.03260    0.03353 =
         0.02257    0.00992    0.00649    0.00869
AFIX  43
H35   2   -0.523027    0.761767    0.489452    11.00000   -1.20000
AFIX   0
C36   1   -0.663653    0.699046    0.344191    11.00000    0.03078    0.03871 =
         0.03722    0.01481    0.00822    0.00435
AFIX  43
H36   2   -0.735847    0.646254    0.362119    11.00000   -1.20000
AFIX   0
C37   1   -0.683081    0.706812    0.243291    11.00000    0.03408    0.03411 =
         0.03511    0.00819    0.00102    0.00977
AFIX  43
H37   2   -0.768529    0.658132    0.190645    11.00000   -1.20000
AFIX   0
C38   1   -0.578191    0.785656    0.217781    11.00000    0.03666    0.03980 =
         0.02428    0.01046   -0.00185    0.01045
AFIX  43
H38   2   -0.592270    0.791597    0.148116    11.00000   -1.20000
AFIX   0
C39   1   -0.454041    0.855072    0.293324    11.00000    0.03183    0.03266 =
         0.02520    0.01330    0.01041    0.01154
AFIX  43
H39   2   -0.381871    0.907816    0.275338    11.00000   -1.20000
AFIX   0
C40   1   -0.070595    1.229270    0.584780    11.00000    0.02729    0.02725 =
         0.02745    0.01110    0.00637    0.01202
AFIX  13
H40   2   -0.003606    1.281810    0.658313    11.00000   -1.20000
AFIX   0
C41   1   -0.196614    1.244027    0.588184    11.00000    0.03383    0.04010 =
         0.04117    0.01139    0.01036    0.02143
AFIX 137
H41A  2   -0.264128    1.193681    0.516853    11.00000   -1.20000
H41B  2   -0.175402    1.328946    0.604833    11.00000   -1.20000
H41C  2   -0.231754    1.218990    0.645068    11.00000   -1.20000
AFIX   0
C42   1    0.116900    1.355262    0.533612    11.00000    0.02699    0.02112 =
         0.02629    0.00893    0.00501    0.01272
C43   1    0.179282    1.378142    0.444760    11.00000    0.02365    0.02169 =
         0.02496    0.00826    0.00307    0.00841
C44   1    0.108730    1.337527    0.335578    11.00000    0.03155    0.03396 =
         0.02457    0.00537    0.00508    0.01355
AFIX  43
H44   2    0.013611    1.294236    0.313028    11.00000   -1.20000
AFIX   0
C45   1    0.177278    1.360309    0.260329    11.00000    0.03665    0.04364 =
         0.02250    0.00837    0.00270    0.00868
AFIX  43
H45   2    0.128578    1.331398    0.185681    11.00000   -1.20000
AFIX   0
C46   1    0.315096    1.424187    0.291010    11.00000    0.03919    0.04550 =
         0.03057    0.01438    0.01655    0.01475
AFIX  43
H46   2    0.361023    1.439148    0.238105    11.00000   -1.20000
AFIX   0
C47   1    0.385821    1.466296    0.399849    11.00000    0.02673    0.04885 =
         0.03785    0.01534    0.00572    0.01348
AFIX  43
H47   2    0.480915    1.509854    0.422163    11.00000   -1.20000
AFIX   0
C48   1    0.317513    1.444668    0.475576    11.00000    0.02701    0.03458 =
         0.02919    0.00967    0.00388    0.01505
AFIX  43
H48   2    0.366261    1.476057    0.550560    11.00000   -1.20000
AFIX   0
C49   1    0.673764    1.240331    0.907095    11.00000    0.02541    0.02348 =
         0.04786    0.02104    0.00717    0.00987
C50   1    0.605620    1.119537    0.839035    11.00000    0.01858    0.04110 =
         0.03379    0.02163    0.00569    0.00897
AFIX  43
H50   2    0.529048    1.091026    0.779736    11.00000   -1.20000
AFIX   0
C51   1    0.785571    1.284502    0.991837    11.00000    0.01988    0.02704 =
         0.04570    0.01475   -0.00247    0.00541
AFIX  43
H51   2    0.831424    1.368092    1.037110    11.00000   -1.20000
AFIX   0
C52   1    0.651252    1.040302    0.858955    11.00000    0.02389    0.02902 =
         0.02254    0.00885    0.00467    0.01129
AFIX  43
H52   2    0.605161    0.956953    0.812941    11.00000   -1.20000
AFIX   0
C53   1    0.831335    1.204595    1.010780    11.00000    0.02898    0.03043 =
         0.03401    0.00818    0.00031    0.01377
AFIX  43
H53   2    0.909635    1.234603    1.068937    11.00000   -1.20000
AFIX   0
C54   1    0.764229    1.082215    0.946008    11.00000    0.01402    0.02935 =
         0.02303    0.01084    0.00580    0.00742
C55   1    0.809144    0.994643    0.971586    11.00000    0.02042    0.02097 =
         0.02566    0.00667    0.00492    0.01007
C56   1    0.952130    1.027249    0.958972    11.00000    0.02783    0.02584 =
         0.02713    0.01181    0.00961    0.01483
C57   1    0.775718    0.821478    0.837597    11.00000    0.02423    0.02312 =
         0.01977    0.00544    0.00445    0.01166
C58   1    0.704181    0.690900    0.762186    11.00000    0.02137    0.02846 =
         0.02439    0.00897    0.00444    0.01631
C59   1    0.744172    0.647979    0.670336    11.00000    0.02595    0.02963 =
         0.03056    0.00870    0.00585    0.01305
AFIX  43
H59   2    0.814028    0.702052    0.651411    11.00000   -1.20000
AFIX   0
C60   1    0.679822    0.524807    0.607319    11.00000    0.03486    0.03650 =
         0.02732    0.00169    0.00684    0.01832
AFIX  43
H60   2    0.705965    0.494431    0.544740    11.00000   -1.20000
AFIX   0
C61   1    0.579072    0.446728    0.634502    11.00000    0.02686    0.02721 =
         0.03507    0.00589   -0.00484    0.01213
AFIX  43
H61   2    0.536926    0.362630    0.591159    11.00000   -1.20000
AFIX   0
C62   1    0.538143    0.488917    0.724165    11.00000    0.02790    0.02524 =
         0.03273    0.01053    0.00391    0.01326
AFIX  43
H62   2    0.466997    0.434690    0.741875    11.00000   -1.20000
AFIX   0
C63   1    0.602894    0.612691    0.788644    11.00000    0.02421    0.03256 =
         0.02436    0.01115    0.00623    0.01360
AFIX  43
H63   2    0.576384    0.642600    0.851150    11.00000   -1.20000
AFIX   0
C64   1    0.812365    1.005484    1.092334    11.00000    0.02572    0.03301 =
         0.02364    0.01334    0.00708    0.01431
AFIX  13
H64   2    0.887253    1.085937    1.142588    11.00000   -1.20000
AFIX   0
C65   1    0.838199    0.907317    1.117942    11.00000    0.04679    0.04118 =
         0.02985    0.01596    0.01028    0.02988
AFIX 137
H65A  2    0.764464    0.827593    1.071109    11.00000   -1.20000
H65B  2    0.843978    0.919737    1.195081    11.00000   -1.20000
H65C  2    0.922658    0.911913    1.103994    11.00000   -1.20000
AFIX   0
C66   1    0.685421    1.086850    1.195385    11.00000    0.03272    0.02098 =
         0.01766    0.00768    0.01054    0.01514
C67   1    0.560310    1.100465    1.189929    11.00000    0.02365    0.02123 =
         0.01978    0.00717    0.00617    0.00800
C68   1    0.488269    1.094430    1.092267    11.00000    0.02843    0.02487 =
         0.02453    0.00963    0.00547    0.00937
AFIX  43
H68   2    0.513802    1.073819    1.026959    11.00000   -1.20000
AFIX   0
C69   1    0.379460    1.118773    1.091717    11.00000    0.03866    0.02810 =
         0.03226    0.00885    0.00188    0.01878
AFIX  43
H69   2    0.332153    1.116849    1.025997    11.00000   -1.20000
AFIX   0
C70   1    0.338653    1.145805    1.185240    11.00000    0.02571    0.04356 =
         0.04030    0.00492    0.00204    0.01860
AFIX  43
H70   2    0.262750    1.160598    1.183661    11.00000   -1.20000
AFIX   0
C71   1    0.409895    1.150992    1.281066    11.00000    0.04608    0.06021 =
         0.03525    0.01652    0.02250    0.03656
AFIX  43
H71   2    0.382694    1.169566    1.345780    11.00000   -1.20000
AFIX   0
C72   1    0.520201    1.129451    1.283686    11.00000    0.03497    0.05534 =
         0.02386    0.01482    0.00847    0.02415
AFIX  43
H72   2    0.569000    1.134569    1.350431    11.00000   -1.20000
AFIX   0
HKLF 4
 
REM  4BrPhproduct
REM R1 =  0.0323 for   10349 Fo > 4sig(Fo)  and  0.0532 for all   13040 data
REM    814 parameters refined using      3 restraints
 
END  
     
WGHT      0.0236      0.0659 

REM Instructions for potential hydrogen bonds
EQIV $1 x, y-1, z
HTAB N2 O4_$1
EQIV $2 x-1, y, z-1
HTAB N4 O6_$2
HTAB N6 O2
EQIV $3 x-1, y-1, z
HTAB C3 Br3_$3
HTAB C27 Br3

REM Highest difference peak  0.808,  deepest hole -0.502,  1-sigma level  0.094
Q1    1  -0.1007  0.6221  1.1840  11.00000  0.05    0.81
Q2    1  -0.0236  0.7054  1.0771  11.00000  0.05    0.78
Q3    1   0.3853  0.9959  0.5717  11.00000  0.05    0.70
Q4    1   0.6262  1.3801  0.8314  11.00000  0.05    0.69
Q5    1   0.5593  1.3020  0.9255  11.00000  0.05    0.65
Q6    1   0.4568  1.0840  0.4601  11.00000  0.05    0.65
Q7    1   0.3953  1.0556  0.5956  11.00000  0.05    0.54
Q8    1  -0.0869  0.6821  1.2108  11.00000  0.05    0.51
Q9    1   0.6286  1.3187  0.8293  11.00000  0.05    0.51
Q10   1   0.5200  1.3584  0.9102  11.00000  0.05    0.49
;

loop_
_symmetry_equiv_pos_site_id
_space_group_symop_operation_xyz
1 +X,+Y,+Z

loop_
_atom_site_label
_atom_site_type_symbol
_atom_site_fract_x
_atom_site_fract_y
_atom_site_fract_z
_atom_site_U_iso_or_equiv
_atom_site_adp_type
_atom_site_occupancy
_atom_site_site_symmetry_multiplicity
_atom_site_calc_flag
_atom_site_refinement_flags
Br1 Br -0.05785(6) 0.66630(5) 1.13116(5) 0.04238(16) Uani 1 1 d .
Br2 Br 0.42088(6) 1.04529(6) 0.52061(5) 0.05042(19) Uani 1 1 d .
Br3 Br 0.60579(6) 1.34618(6) 0.88331(6) 0.0598(2) Uani 1 1 d .
S1 S 0.09444(13) 0.85683(11) 0.62630(10) 0.0272(3) Uani 1 1 d .
S2 S -0.28193(14) 0.92694(13) 0.61350(11) 0.0341(3) Uani 1 1 d .
S3 S 0.94777(13) 0.90703(12) 0.85017(11) 0.0306(3) Uani 1 1 d .
O1 O 0.2810(4) 0.9689(3) 0.8174(3) 0.0296(8) Uani 1 1 d .
O2 O 0.4453(4) 0.7763(3) 0.9724(3) 0.0298(8) Uani 1 1 d .
O3 O -0.0667(4) 1.1230(4) 0.7559(3) 0.0401(10) Uani 1 1 d .
O4 O 0.1832(4) 1.4106(3) 0.6306(3) 0.0302(8) Uani 1 1 d .
O5 O 1.0522(4) 1.1200(3) 1.0156(3) 0.0327(9) Uani 1 1 d .
O6 O 0.7861(3) 1.1559(3) 1.2757(3) 0.0277(8) Uani 1 1 d .
N1 N 0.0803(4) 0.6543(4) 0.6419(3) 0.0228(9) Uani 1 1 d .
N2 N 0.3064(4) 0.6488(4) 0.8011(3) 0.0225(9) Uani 1 1 d .
N3 N -0.2070(4) 1.0150(4) 0.4648(3) 0.0236(9) Uani 1 1 d .
N4 N -0.0120(4) 1.2685(4) 0.5039(3) 0.0249(9) Uani 1 1 d .
N5 N 0.7198(4) 0.8708(4) 0.8971(3) 0.0254(9) Uani 1 1 d .
N6 N 0.6875(4) 1.0027(4) 1.1098(3) 0.0228(9) Uani 1 1 d .
C1 C 0.0114(5) 0.6921(5) 1.0124(5) 0.0312(12) Uani 1 1 d .
C2 C 0.1313(5) 0.7923(5) 1.0350(4) 0.0299(12) Uani 1 1 d .
C3 C -0.0576(5) 0.6088(5) 0.9069(5) 0.0321(12) Uani 1 1 d .
C4 C 0.1822(5) 0.8094(5) 0.9482(4) 0.0279(11) Uani 1 1 d .
C5 C -0.0065(5) 0.6274(5) 0.8212(4) 0.0263(11) Uani 1 1 d .
C6 C 0.1139(5) 0.7270(5) 0.8404(4) 0.0235(11) Uani 1 1 d .
C7 C 0.1732(5) 0.7470(4) 0.7472(4) 0.0214(10) Uani 1 1 d .
C8 C 0.2000(5) 0.8721(5) 0.7474(4) 0.0242(11) Uani 1 1 d .
C9 C 0.0354(5) 0.6964(4) 0.5795(4) 0.0232(10) Uani 1 1 d .
C10 C -0.0666(5) 0.6218(4) 0.4714(4) 0.0235(10) Uani 1 1 d .
C11 C -0.1388(6) 0.6667(5) 0.4207(4) 0.0316(12) Uani 1 1 d .
C12 C -0.2377(6) 0.5948(5) 0.3242(5) 0.0386(14) Uani 1 1 d .
C13 C -0.2668(6) 0.4750(6) 0.2748(5) 0.0416(15) Uani 1 1 d .
C14 C -0.1937(6) 0.4281(5) 0.3224(5) 0.0406(15) Uani 1 1 d .
C15 C -0.0955(5) 0.5005(4) 0.4212(4) 0.0294(12) Uani 1 1 d .
C16 C 0.3123(5) 0.7447(5) 0.7646(4) 0.0233(10) Uani 1 1 d .
C17 C 0.3616(5) 0.7370(5) 0.6639(4) 0.0288(12) Uani 1 1 d .
C18 C 0.3695(5) 0.6724(5) 0.9051(4) 0.0239(11) Uani 1 1 d .
C19 C 0.3426(5) 0.5654(4) 0.9356(4) 0.0230(10) Uani 1 1 d .
C20 C 0.2173(6) 0.4671(5) 0.8995(4) 0.0325(12) Uani 1 1 d .
C21 C 0.1949(7) 0.3724(6) 0.9345(5) 0.0458(16) Uani 1 1 d .
C22 C 0.2998(7) 0.3743(6) 1.0032(5) 0.0438(16) Uani 1 1 d .
C23 C 0.4259(7) 0.4729(6) 1.0413(5) 0.0422(15) Uani 1 1 d .
C24 C 0.4469(6) 0.5678(6) 1.0093(5) 0.0355(13) Uani 1 1 d .
C25 C 0.2647(5) 1.0660(5) 0.5305(5) 0.0327(13) Uani 1 1 d .
C26 C 0.1513(6) 1.0006(6) 0.4416(5) 0.0365(13) Uani 1 1 d .
C27 C 0.2648(5) 1.1409(5) 0.6283(5) 0.0333(13) Uani 1 1 d .
C28 C 0.0348(6) 1.0096(5) 0.4515(4) 0.0297(12) Uani 1 1 d .
C29 C 0.1492(5) 1.1508(4) 0.6380(5) 0.0294(12) Uani 1 1 d .
C30 C 0.0321(5) 1.0845(5) 0.5497(4) 0.0259(11) Uani 1 1 d .
C31 C -0.0946(5) 1.0962(4) 0.5617(4) 0.0228(10) Uani 1 1 d .
C32 C -0.1300(5) 1.0648(5) 0.6610(4) 0.0292(11) Uani 1 1 d .
C33 C -0.3022(5) 0.9332(5) 0.4800(4) 0.0257(11) Uani 1 1 d .
C34 C -0.4339(5) 0.8481(5) 0.3966(4) 0.0248(11) Uani 1 1 d .
C35 C -0.5373(5) 0.7691(5) 0.4204(4) 0.0321(12) Uani 1 1 d .
C36 C -0.6636(6) 0.6990(5) 0.3442(5) 0.0397(14) Uani 1 1 d .
C37 C -0.6831(6) 0.7068(5) 0.2433(5) 0.0387(14) Uani 1 1 d .
C38 C -0.5782(6) 0.7857(5) 0.2178(5) 0.0376(14) Uani 1 1 d .
C39 C -0.4540(6) 0.8551(5) 0.2933(4) 0.0302(12) Uani 1 1 d .
C40 C -0.0706(5) 1.2293(5) 0.5848(4) 0.0275(11) Uani 1 1 d .
C41 C -0.1966(6) 1.2440(5) 0.5882(5) 0.0378(14) Uani 1 1 d .
C42 C 0.1169(5) 1.3553(4) 0.5336(4) 0.0245(11) Uani 1 1 d .
C43 C 0.1793(5) 1.3781(4) 0.4448(4) 0.0247(11) Uani 1 1 d .
C44 C 0.1087(6) 1.3375(5) 0.3356(4) 0.0323(12) Uani 1 1 d .
C45 C 0.1773(6) 1.3603(6) 0.2603(5) 0.0393(14) Uani 1 1 d .
C46 C 0.3151(6) 1.4242(6) 0.2910(5) 0.0393(14) Uani 1 1 d .
C47 C 0.3858(6) 1.4663(6) 0.3998(5) 0.0398(14) Uani 1 1 d .
C48 C 0.3175(5) 1.4447(5) 0.4756(5) 0.0310(12) Uani 1 1 d .
C49 C 0.6738(5) 1.2403(5) 0.9071(5) 0.0312(12) Uani 1 1 d .
C50 C 0.6056(5) 1.1195(5) 0.8390(5) 0.0311(12) Uani 1 1 d .
C51 C 0.7856(5) 1.2845(5) 0.9918(5) 0.0338(13) Uani 1 1 d .
C52 C 0.6513(5) 1.0403(5) 0.8590(4) 0.0259(11) Uani 1 1 d .
C53 C 0.8313(6) 1.2046(5) 1.0108(5) 0.0330(13) Uani 1 1 d .
C54 C 0.7642(5) 1.0822(4) 0.9460(4) 0.0227(10) Uani 1 1 d .
C55 C 0.8091(5) 0.9946(4) 0.9716(4) 0.0229(10) Uani 1 1 d .
C56 C 0.9521(5) 1.0273(5) 0.9590(4) 0.0254(11) Uani 1 1 d .
C57 C 0.7757(5) 0.8215(4) 0.8376(4) 0.0230(10) Uani 1 1 d .
C58 C 0.7042(5) 0.6909(5) 0.7622(4) 0.0235(11) Uani 1 1 d .
C59 C 0.7442(5) 0.6480(5) 0.6703(4) 0.0295(12) Uani 1 1 d .
C60 C 0.6798(6) 0.5248(5) 0.6073(5) 0.0350(13) Uani 1 1 d .
C61 C 0.5791(5) 0.4467(5) 0.6345(5) 0.0328(13) Uani 1 1 d .
C62 C 0.5381(5) 0.4889(5) 0.7242(4) 0.0289(12) Uani 1 1 d .
C63 C 0.6029(5) 0.6127(5) 0.7886(4) 0.0268(11) Uani 1 1 d .
C64 C 0.8124(5) 1.0055(5) 1.0923(4) 0.0265(11) Uani 1 1 d .
C65 C 0.8382(6) 0.9073(5) 1.1179(5) 0.0353(13) Uani 1 1 d .
C66 C 0.6854(5) 1.0869(4) 1.1954(4) 0.0223(10) Uani 1 1 d .
C67 C 0.5603(5) 1.1005(4) 1.1899(4) 0.0225(10) Uani 1 1 d .
C68 C 0.4883(5) 1.0944(4) 1.0923(4) 0.0271(11) Uani 1 1 d .
C69 C 0.3795(6) 1.1188(5) 1.0917(5) 0.0333(13) Uani 1 1 d .
C70 C 0.3387(6) 1.1458(5) 1.1852(5) 0.0391(14) Uani 1 1 d .
C71 C 0.4099(6) 1.1510(6) 1.2811(5) 0.0421(15) Uani 1 1 d .
C72 C 0.5202(6) 1.1295(6) 1.2837(5) 0.0369(13) Uani 1 1 d .
H2 H 0.26067 0.57323 0.75451 0.0270 Uiso 1 1 calc R
H2A H 0.17818 0.84846 1.10814 0.0359 Uiso 1 1 calc R
H3 H -0.13937 0.53955 0.89305 0.0385 Uiso 1 1 calc R
H4A H 0.26474 0.87817 0.96262 0.0335 Uiso 1 1 calc R
H4 H -0.06033 1.23579 0.43504 0.0299 Uiso 1 1 calc R
H5 H -0.05453 0.571 0.74826 0.0315 Uiso 1 1 calc R
H6 H 0.61108 0.94425 1.06292 0.0273 Uiso 1 1 calc R
H11 H -0.11909 0.74916 0.45388 0.0380 Uiso 1 1 calc R
H12 H -0.28652 0.62719 0.29099 0.0464 Uiso 1 1 calc R
H13 H -0.33675 0.42451 0.20827 0.0499 Uiso 1 1 calc R
H14 H -0.21126 0.3466 0.28695 0.0487 Uiso 1 1 calc R
H15 H -0.04772 0.46799 0.45517 0.0353 Uiso 1 1 calc R
H16 H 0.37891 0.82284 0.8247 0.0280 Uiso 1 1 calc R
H17A H 0.4499 0.73903 0.67935 0.0345 Uiso 1 1 calc R
H17B H 0.36874 0.80557 0.644 0.0345 Uiso 1 1 calc R
H17C H 0.2983 0.66128 0.60299 0.0345 Uiso 1 1 calc R
H20 H 0.14595 0.4643 0.85032 0.0390 Uiso 1 1 calc R
H21 H 0.10774 0.30631 0.91135 0.0549 Uiso 1 1 calc R
H22 H 0.2853 0.30755 1.0243 0.0526 Uiso 1 1 calc R
H23 H 0.49728 0.47445 1.08944 0.0506 Uiso 1 1 calc R
H24 H 0.53264 0.63635 1.0369 0.0427 Uiso 1 1 calc R
H26 H 0.15311 0.95005 0.37448 0.0438 Uiso 1 1 calc R
H27 H 0.34363 1.18525 0.68857 0.0400 Uiso 1 1 calc R
H28 H -0.04362 0.96445 0.39097 0.0356 Uiso 1 1 calc R
H29 H 0.14912 1.20309 0.70501 0.0352 Uiso 1 1 calc R
H35 H -0.52303 0.76177 0.48945 0.0386 Uiso 1 1 calc R
H36 H -0.73585 0.64625 0.36212 0.0476 Uiso 1 1 calc R
H37 H -0.76853 0.65813 0.19065 0.0464 Uiso 1 1 calc R
H38 H -0.59227 0.7916 0.14812 0.0451 Uiso 1 1 calc R
H39 H -0.38187 0.90782 0.27534 0.0362 Uiso 1 1 calc R
H40 H -0.00361 1.28181 0.65831 0.0329 Uiso 1 1 calc R
H41A H -0.26413 1.19368 0.51685 0.0454 Uiso 1 1 calc R
H41B H -0.1754 1.32895 0.60483 0.0454 Uiso 1 1 calc R
H41C H -0.23175 1.21899 0.64507 0.0454 Uiso 1 1 calc R
H44 H 0.01361 1.29424 0.31303 0.0387 Uiso 1 1 calc R
H45 H 0.12858 1.3314 0.18568 0.0472 Uiso 1 1 calc R
H46 H 0.36102 1.43915 0.2381 0.0472 Uiso 1 1 calc R
H47 H 0.48092 1.50985 0.42216 0.0478 Uiso 1 1 calc R
H48 H 0.36626 1.47606 0.55056 0.0372 Uiso 1 1 calc R
H50 H 0.52905 1.09103 0.77974 0.0373 Uiso 1 1 calc R
H51 H 0.83142 1.36809 1.03711 0.0406 Uiso 1 1 calc R
H52 H 0.60516 0.95695 0.81294 0.0311 Uiso 1 1 calc R
H53 H 0.90963 1.2346 1.06894 0.0396 Uiso 1 1 calc R
H59 H 0.81403 0.70205 0.65141 0.0354 Uiso 1 1 calc R
H60 H 0.70597 0.49443 0.54474 0.0420 Uiso 1 1 calc R
H61 H 0.53693 0.36263 0.59116 0.0393 Uiso 1 1 calc R
H62 H 0.467 0.43469 0.74187 0.0346 Uiso 1 1 calc R
H63 H 0.57638 0.6426 0.85115 0.0322 Uiso 1 1 calc R
H64 H 0.88725 1.08594 1.14259 0.0318 Uiso 1 1 calc R
H65A H 0.76446 0.82759 1.07111 0.0424 Uiso 1 1 calc R
H65B H 0.84398 0.91974 1.19508 0.0424 Uiso 1 1 calc R
H65C H 0.92266 0.91191 1.10399 0.0424 Uiso 1 1 calc R
H68 H 0.5138 1.07382 1.02696 0.0325 Uiso 1 1 calc R
H69 H 0.33215 1.11685 1.026 0.0400 Uiso 1 1 calc R
H70 H 0.26275 1.1606 1.18366 0.0469 Uiso 1 1 calc R
H71 H 0.38269 1.16957 1.34578 0.0505 Uiso 1 1 calc R
H72 H 0.569 1.13457 1.35043 0.0442 Uiso 1 1 calc R

loop_
_atom_site_aniso_label
_atom_site_aniso_U_11
_atom_site_aniso_U_22
_atom_site_aniso_U_33
_atom_site_aniso_U_12
_atom_site_aniso_U_13
_atom_site_aniso_U_23
Br1 0.0496(4) 0.0528(4) 0.0434(3) 0.0274(3) 0.0282(3) 0.0308(3)
Br2 0.0406(4) 0.0776(5) 0.0621(4) 0.0401(3) 0.0271(3) 0.0413(4)
Br3 0.0341(3) 0.0400(4) 0.1032(6) 0.0161(3) -0.0054(4) 0.0366(4)
S1 0.0342(7) 0.0228(6) 0.0244(6) 0.0121(6) 0.0056(6) 0.0112(5)
S2 0.0324(7) 0.0369(8) 0.0218(6) 0.0038(6) 0.0049(6) 0.0142(6)
S3 0.0234(7) 0.0312(7) 0.0328(7) 0.0127(6) 0.0101(6) 0.0048(6)
O1 0.027(2) 0.0228(18) 0.0287(19) 0.0045(16) 0.0042(17) 0.0078(16)
O2 0.0256(18) 0.0269(19) 0.0231(19) 0.0032(15) 0.0007(16) 0.0064(16)
O3 0.036(2) 0.048(2) 0.021(2) 0.0078(19) 0.0045(18) 0.0104(18)
O4 0.027(2) 0.0286(19) 0.0224(19) 0.0061(15) 0.0000(16) 0.0060(15)
O5 0.0212(18) 0.031(2) 0.036(2) 0.0089(16) 0.0018(17) 0.0057(17)
O6 0.0249(19) 0.0262(18) 0.0224(18) 0.0094(16) -0.0012(16) 0.0028(15)
N1 0.024(2) 0.021(2) 0.021(2) 0.0107(18) 0.0051(18) 0.0062(17)
N2 0.023(2) 0.021(2) 0.020(2) 0.0097(17) 0.0018(18) 0.0064(17)
N3 0.022(2) 0.024(2) 0.023(2) 0.0110(18) 0.0049(18) 0.0083(18)
N4 0.023(2) 0.024(2) 0.022(2) 0.0085(18) 0.0003(19) 0.0078(18)
N5 0.023(2) 0.028(2) 0.022(2) 0.0117(18) 0.0046(18) 0.0061(18)
N6 0.019(2) 0.020(2) 0.022(2) 0.0039(16) 0.0024(18) 0.0050(17)
C1 0.031(3) 0.042(3) 0.035(3) 0.021(3) 0.016(3) 0.026(3)
C2 0.028(3) 0.035(3) 0.028(3) 0.014(2) 0.005(2) 0.014(2)
C3 0.021(3) 0.026(3) 0.041(3) 0.003(2) 0.007(2) 0.014(2)
C4 0.024(3) 0.037(3) 0.026(3) 0.013(2) 0.008(2) 0.018(2)
C5 0.022(3) 0.030(3) 0.027(3) 0.009(2) 0.008(2) 0.015(2)
C6 0.021(3) 0.031(3) 0.025(3) 0.016(2) 0.005(2) 0.015(2)
C7 0.020(2) 0.019(2) 0.021(2) 0.0063(19) 0.001(2) 0.0059(19)
C8 0.022(3) 0.028(3) 0.024(3) 0.010(2) 0.010(2) 0.011(2)
C9 0.026(3) 0.026(2) 0.026(2) 0.015(2) 0.011(2) 0.015(2)
C10 0.021(3) 0.023(2) 0.024(2) 0.008(2) 0.006(2) 0.009(2)
C11 0.033(3) 0.027(3) 0.030(3) 0.011(2) 0.002(2) 0.011(2)
C12 0.042(3) 0.044(3) 0.030(3) 0.023(3) 0.001(3) 0.012(3)
C13 0.040(3) 0.042(3) 0.030(3) 0.018(3) -0.002(3) 0.004(3)
C14 0.046(4) 0.029(3) 0.038(3) 0.019(3) 0.002(3) 0.002(3)
C15 0.035(3) 0.015(2) 0.034(3) 0.014(2) 0.001(2) 0.004(2)
C16 0.021(3) 0.027(3) 0.021(2) 0.009(2) 0.005(2) 0.011(2)
C17 0.029(3) 0.030(3) 0.031(3) 0.016(2) 0.010(2) 0.012(2)
C18 0.017(2) 0.031(3) 0.018(2) 0.009(2) 0.001(2) 0.006(2)
C19 0.022(3) 0.024(2) 0.021(2) 0.007(2) 0.005(2) 0.010(2)
C20 0.035(3) 0.035(3) 0.021(3) 0.013(2) 0.001(2) 0.010(2)
C21 0.057(4) 0.036(3) 0.030(3) 0.007(3) 0.006(3) 0.016(3)
C22 0.073(5) 0.038(3) 0.034(3) 0.029(3) 0.020(3) 0.024(3)
C23 0.041(4) 0.060(4) 0.042(3) 0.027(3) 0.013(3) 0.033(3)
C24 0.027(3) 0.049(4) 0.035(3) 0.016(3) 0.011(3) 0.022(3)
C25 0.025(3) 0.040(3) 0.047(3) 0.018(2) 0.016(3) 0.028(3)
C26 0.040(3) 0.053(4) 0.030(3) 0.026(3) 0.018(3) 0.024(3)
C27 0.024(3) 0.031(3) 0.041(3) 0.010(2) 0.001(3) 0.015(3)
C28 0.032(3) 0.034(3) 0.026(3) 0.014(2) 0.009(2) 0.016(2)
C29 0.029(3) 0.019(2) 0.033(3) 0.007(2) 0.002(2) 0.007(2)
C30 0.028(3) 0.031(3) 0.024(3) 0.015(2) 0.007(2) 0.015(2)
C31 0.025(3) 0.021(2) 0.020(2) 0.008(2) 0.006(2) 0.008(2)
C32 0.027(3) 0.034(3) 0.023(3) 0.013(2) 0.006(2) 0.008(2)
C33 0.025(3) 0.032(3) 0.019(2) 0.013(2) 0.009(2) 0.008(2)
C34 0.023(3) 0.027(3) 0.021(2) 0.008(2) 0.005(2) 0.009(2)
C35 0.033(3) 0.034(3) 0.023(3) 0.009(2) 0.006(2) 0.010(2)
C36 0.031(3) 0.039(3) 0.037(3) 0.004(3) 0.008(3) 0.015(3)
C37 0.034(3) 0.034(3) 0.035(3) 0.010(3) 0.001(3) 0.008(3)
C38 0.037(3) 0.040(3) 0.024(3) 0.010(3) -0.002(3) 0.010(2)
C39 0.032(3) 0.033(3) 0.025(3) 0.012(2) 0.010(2) 0.013(2)
C40 0.027(3) 0.027(3) 0.027(3) 0.012(2) 0.006(2) 0.011(2)
C41 0.034(3) 0.040(3) 0.041(3) 0.021(3) 0.010(3) 0.011(3)
C42 0.027(3) 0.021(2) 0.026(3) 0.013(2) 0.005(2) 0.009(2)
C43 0.024(3) 0.022(2) 0.025(3) 0.008(2) 0.003(2) 0.008(2)
C44 0.032(3) 0.034(3) 0.025(3) 0.014(2) 0.005(2) 0.005(2)
C45 0.037(3) 0.044(3) 0.022(3) 0.009(3) 0.003(3) 0.008(2)
C46 0.039(3) 0.045(3) 0.031(3) 0.015(3) 0.017(3) 0.014(3)
C47 0.027(3) 0.049(4) 0.038(3) 0.013(3) 0.006(3) 0.015(3)
C48 0.027(3) 0.035(3) 0.029(3) 0.015(2) 0.004(2) 0.010(2)
C49 0.025(3) 0.023(3) 0.048(3) 0.010(2) 0.007(3) 0.021(2)
C50 0.019(3) 0.041(3) 0.034(3) 0.009(2) 0.006(2) 0.022(3)
C51 0.020(3) 0.027(3) 0.046(3) 0.005(2) -0.002(3) 0.015(3)
C52 0.024(3) 0.029(3) 0.023(3) 0.011(2) 0.005(2) 0.009(2)
C53 0.029(3) 0.030(3) 0.034(3) 0.014(2) 0.000(3) 0.008(2)
C54 0.014(2) 0.029(3) 0.023(2) 0.007(2) 0.006(2) 0.011(2)
C55 0.020(2) 0.021(2) 0.026(3) 0.010(2) 0.005(2) 0.007(2)
C56 0.028(3) 0.026(3) 0.027(3) 0.015(2) 0.010(2) 0.012(2)
C57 0.024(3) 0.023(2) 0.020(2) 0.012(2) 0.004(2) 0.005(2)
C58 0.021(3) 0.028(3) 0.024(3) 0.016(2) 0.004(2) 0.009(2)
C59 0.026(3) 0.030(3) 0.031(3) 0.013(2) 0.006(2) 0.009(2)
C60 0.035(3) 0.036(3) 0.027(3) 0.018(3) 0.007(3) 0.002(2)
C61 0.027(3) 0.027(3) 0.035(3) 0.012(2) -0.005(3) 0.006(2)
C62 0.028(3) 0.025(3) 0.033(3) 0.013(2) 0.004(2) 0.011(2)
C63 0.024(3) 0.033(3) 0.024(3) 0.014(2) 0.006(2) 0.011(2)
C64 0.026(3) 0.033(3) 0.024(3) 0.014(2) 0.007(2) 0.013(2)
C65 0.047(4) 0.041(3) 0.030(3) 0.030(3) 0.010(3) 0.016(3)
C66 0.033(3) 0.021(2) 0.018(2) 0.015(2) 0.011(2) 0.008(2)
C67 0.024(3) 0.021(2) 0.020(2) 0.008(2) 0.006(2) 0.007(2)
C68 0.028(3) 0.025(3) 0.025(3) 0.009(2) 0.005(2) 0.010(2)
C69 0.039(3) 0.028(3) 0.032(3) 0.019(3) 0.002(3) 0.009(2)
C70 0.026(3) 0.044(3) 0.040(3) 0.019(3) 0.002(3) 0.005(3)
C71 0.046(4) 0.060(4) 0.035(3) 0.037(3) 0.022(3) 0.017(3)
C72 0.035(3) 0.055(4) 0.024(3) 0.024(3) 0.008(2) 0.015(3)

loop_
_atom_type_symbol
_atom_type_description
_atom_type_scat_dispersion_real
_atom_type_scat_dispersion_imag
_atom_type_scat_source
C C 0.0033 0.0016
;
International Tables for Crystallography
(Vol. C, Tables 4.2.6.8 and 6.1.1.4)
;
H H 0.0000 0.0000
;
International Tables for Crystallography
(Vol. C, Table 6.1.1.4)
;
N N 0.0061 0.0033
;
International Tables for Crystallography
(Vol. C, Tables 4.2.6.8 and 6.1.1.4)
;
O O 0.0106 0.0060
;
International Tables for Crystallography
(Vol. C, Tables 4.2.6.8 and 6.1.1.4)
;
S S 0.1246 0.1234
;
International Tables for Crystallography
(Vol. C, Tables 4.2.6.8 and 6.1.1.4)
;
Br Br -0.2901 2.4595
;
International Tables for Crystallography
(Vol. C, Tables 4.2.6.8 and 6.1.1.4)
;

loop_
_geom_angle_atom_site_label_1
_geom_angle_atom_site_label_2
_geom_angle_atom_site_label_3
_geom_angle
_geom_angle_publ_flag
C8 S1 C9 88.5(3) yes
C32 S2 C33 88.5(2) yes
C56 S3 C57 88.7(2) yes
C7 N1 C9 113.5(4) yes
C16 N2 C18 121.6(4) yes
C31 N3 C33 114.4(5) yes
C40 N4 C42 120.6(4) yes
C55 N5 C57 113.8(4) yes
C64 N6 C66 121.7(4) yes
Br1 C1 C2 118.9(4) yes
Br1 C1 C3 119.5(4) yes
C2 C1 C3 121.6(6) yes
C1 C2 C4 118.6(4) yes
C1 C3 C5 119.3(5) yes
C2 C4 C6 121.1(4) yes
C3 C5 C6 121.0(4) yes
C4 C6 C5 118.5(5) yes
C4 C6 C7 119.9(4) yes
C5 C6 C7 121.6(4) yes
N1 C7 C6 110.0(4) yes
N1 C7 C8 109.3(5) yes
N1 C7 C16 110.6(4) yes
C6 C7 C8 110.1(5) yes
C6 C7 C16 110.0(5) yes
C8 C7 C16 106.8(4) yes
S1 C8 O1 123.3(5) yes
S1 C8 C7 110.0(3) yes
O1 C8 C7 126.7(5) yes
S1 C9 N1 118.3(3) yes
S1 C9 C10 117.0(5) yes
N1 C9 C10 124.6(5) yes
C9 C10 C11 122.1(5) yes
C9 C10 C15 119.0(6) yes
C11 C10 C15 118.8(4) yes
C10 C11 C12 121.3(6) yes
C11 C12 C13 119.9(7) yes
C12 C13 C14 120.1(5) yes
C13 C14 C15 119.8(6) yes
C10 C15 C14 120.0(6) yes
N2 C16 C7 110.7(4) yes
N2 C16 C17 111.9(5) yes
C7 C16 C17 112.3(5) yes
O2 C18 N2 122.8(6) yes
O2 C18 C19 121.1(5) yes
N2 C18 C19 116.1(4) yes
C18 C19 C20 122.4(5) yes
C18 C19 C24 118.8(4) yes
C20 C19 C24 118.7(6) yes
C19 C20 C21 120.5(6) yes
C20 C21 C22 119.9(6) yes
C21 C22 C23 120.5(7) yes
C22 C23 C24 119.6(7) yes
C19 C24 C23 120.8(5) yes
Br2 C25 C26 119.4(5) yes
Br2 C25 C27 119.1(4) yes
C26 C25 C27 121.3(6) yes
C25 C26 C28 119.3(6) yes
C25 C27 C29 119.4(5) yes
C26 C28 C30 120.5(5) yes
C27 C29 C30 120.6(5) yes
C28 C30 C29 118.8(6) yes
C28 C30 C31 121.2(4) yes
C29 C30 C31 120.0(5) yes
N3 C31 C30 111.8(4) yes
N3 C31 C32 108.8(4) yes
N3 C31 C40 109.1(5) yes
C30 C31 C32 108.2(5) yes
C30 C31 C40 110.6(4) yes
C32 C31 C40 108.2(4) yes
S2 C32 O3 124.4(5) yes
S2 C32 C31 109.3(3) yes
O3 C32 C31 126.3(4) yes
S2 C33 N3 118.0(3) yes
S2 C33 C34 117.5(4) yes
N3 C33 C34 124.3(5) yes
C33 C34 C35 121.9(5) yes
C33 C34 C39 118.5(5) yes
C35 C34 C39 119.5(4) yes
C34 C35 C36 120.6(6) yes
C35 C36 C37 119.7(6) yes
C36 C37 C38 120.2(5) yes
C37 C38 C39 120.0(6) yes
C34 C39 C38 120.0(5) yes
N4 C40 C31 108.9(5) yes
N4 C40 C41 111.8(6) yes
C31 C40 C41 112.9(4) yes
O4 C42 N4 121.2(5) yes
O4 C42 C43 120.4(4) yes
N4 C42 C43 118.3(4) yes
C42 C43 C44 124.9(5) yes
C42 C43 C48 116.5(5) yes
C44 C43 C48 118.6(5) yes
C43 C44 C45 119.7(5) yes
C44 C45 C46 121.4(5) yes
C45 C46 C47 119.2(6) yes
C46 C47 C48 119.6(5) yes
C43 C48 C47 121.4(5) yes
Br3 C49 C50 118.4(5) yes
Br3 C49 C51 119.6(4) yes
C50 C49 C51 122.0(7) yes
C49 C50 C52 118.8(5) yes
C49 C51 C53 118.9(5) yes
C50 C52 C54 120.7(4) yes
C51 C53 C54 121.0(5) yes
C52 C54 C53 118.6(6) yes
C52 C54 C55 120.6(4) yes
C53 C54 C55 120.7(5) yes
N5 C55 C54 111.2(4) yes
N5 C55 C56 108.7(4) yes
N5 C55 C64 109.4(4) yes
C54 C55 C56 108.9(5) yes
C54 C55 C64 109.7(5) yes
C56 C55 C64 109.0(4) yes
S3 C56 O5 125.0(5) yes
S3 C56 C55 109.6(3) yes
O5 C56 C55 125.4(5) yes
S3 C57 N5 118.8(3) yes
S3 C57 C58 118.9(4) yes
N5 C57 C58 122.1(4) yes
C57 C58 C59 121.3(5) yes
C57 C58 C63 118.3(5) yes
C59 C58 C63 120.4(4) yes
C58 C59 C60 118.8(5) yes
C59 C60 C61 120.7(6) yes
C60 C61 C62 120.7(5) yes
C61 C62 C63 119.1(5) yes
C58 C63 C62 120.4(5) yes
N6 C64 C55 108.1(5) yes
N6 C64 C65 112.4(5) yes
C55 C64 C65 112.1(5) yes
O6 C66 N6 121.8(6) yes
O6 C66 C67 120.2(5) yes
N6 C66 C67 118.0(4) yes
C66 C67 C68 120.4(5) yes
C66 C67 C72 120.2(5) yes
C68 C67 C72 119.1(6) yes
C67 C68 C69 119.5(5) yes
C68 C69 C70 121.1(6) yes
C69 C70 C71 119.0(7) yes
C70 C71 C72 120.7(6) yes
C67 C72 C71 120.6(6) yes
C16 N2 H2 119.195 no
C18 N2 H2 119.183 no
C40 N4 H4 119.693 no
C42 N4 H4 119.695 no
C64 N6 H6 119.136 no
C66 N6 H6 119.149 no
C1 C2 H2A 120.709 no
C4 C2 H2A 120.706 no
C1 C3 H3 120.372 no
C5 C3 H3 120.368 no
C2 C4 H4A 119.476 no
C6 C4 H4A 119.469 no
C3 C5 H5 119.520 no
C6 C5 H5 119.510 no
C10 C11 H11 119.338 no
C12 C11 H11 119.336 no
C11 C12 H12 120.055 no
C13 C12 H12 120.048 no
C12 C13 H13 119.970 no
C14 C13 H13 119.979 no
C13 C14 H14 120.087 no
C15 C14 H14 120.097 no
C10 C15 H15 119.994 no
C14 C15 H15 119.987 no
N2 C16 H16 107.218 no
C7 C16 H16 107.221 no
C17 C16 H16 107.216 no
C16 C17 H17A 109.471 no
C16 C17 H17B 109.474 no
C16 C17 H17C 109.472 no
H17A C17 H17B 109.469 no
H17A C17 H17C 109.467 no
H17B C17 H17C 109.474 no
C19 C20 H20 119.764 no
C21 C20 H20 119.758 no
C20 C21 H21 120.069 no
C22 C21 H21 120.069 no
C21 C22 H22 119.774 no
C23 C22 H22 119.774 no
C22 C23 H23 120.219 no
C24 C23 H23 120.221 no
C19 C24 H24 119.578 no
C23 C24 H24 119.591 no
C25 C26 H26 120.348 no
C28 C26 H26 120.342 no
C25 C27 H27 120.286 no
C29 C27 H27 120.289 no
C26 C28 H28 119.732 no
C30 C28 H28 119.738 no
C27 C29 H29 119.723 no
C30 C29 H29 119.719 no
C34 C35 H35 119.720 no
C36 C35 H35 119.715 no
C35 C36 H36 120.172 no
C37 C36 H36 120.175 no
C36 C37 H37 119.901 no
C38 C37 H37 119.907 no
C37 C38 H38 119.998 no
C39 C38 H38 119.999 no
C34 C39 H39 119.987 no
C38 C39 H39 119.991 no
N4 C40 H40 107.660 no
C31 C40 H40 107.661 no
C41 C40 H40 107.655 no
C40 C41 H41A 109.475 no
C40 C41 H41B 109.474 no
C40 C41 H41C 109.465 no
H41A C41 H41B 109.474 no
H41A C41 H41C 109.468 no
H41B C41 H41C 109.471 no
C43 C44 H44 120.141 no
C45 C44 H44 120.142 no
C44 C45 H45 119.318 no
C46 C45 H45 119.315 no
C45 C46 H46 120.393 no
C47 C46 H46 120.405 no
C46 C47 H47 120.193 no
C48 C47 H47 120.200 no
C43 C48 H48 119.303 no
C47 C48 H48 119.295 no
C49 C50 H50 120.613 no
C52 C50 H50 120.610 no
C49 C51 H51 120.566 no
C53 C51 H51 120.573 no
C50 C52 H52 119.660 no
C54 C52 H52 119.664 no
C51 C53 H53 119.485 no
C54 C53 H53 119.493 no
C58 C59 H59 120.618 no
C60 C59 H59 120.607 no
C59 C60 H60 119.663 no
C61 C60 H60 119.658 no
C60 C61 H61 119.646 no
C62 C61 H61 119.646 no
C61 C62 H62 120.458 no
C63 C62 H62 120.463 no
C58 C63 H63 119.804 no
C62 C63 H63 119.807 no
N6 C64 H64 108.020 no
C55 C64 H64 108.029 no
C65 C64 H64 108.026 no
C64 C65 H65A 109.471 no
C64 C65 H65B 109.472 no
C64 C65 H65C 109.476 no
H65A C65 H65B 109.467 no
H65A C65 H65C 109.470 no
H65B C65 H65C 109.471 no
C67 C68 H68 120.264 no
C69 C68 H68 120.260 no
C68 C69 H69 119.461 no
C70 C69 H69 119.454 no
C69 C70 H70 120.483 no
C71 C70 H70 120.482 no
C70 C71 H71 119.666 no
C72 C71 H71 119.672 no
C67 C72 H72 119.704 no
C71 C72 H72 119.708 no

loop_
_geom_bond_atom_site_label_1
_geom_bond_atom_site_label_2
_geom_bond_distance
_geom_bond_publ_flag
Br1 C1 1.914(6) yes
Br2 C25 1.905(7) yes
Br3 C49 1.900(7) yes
S1 C8 1.781(6) yes
S1 C9 1.794(5) yes
S2 C32 1.785(5) yes
S2 C33 1.790(6) yes
S3 C56 1.771(6) yes
S3 C57 1.776(5) yes
O1 C8 1.212(5) yes
O2 C18 1.239(5) yes
O3 C32 1.204(5) yes
O4 C42 1.232(6) yes
O5 C56 1.212(5) yes
O6 C66 1.246(5) yes
N1 C7 1.463(5) yes
N1 C9 1.272(8) yes
N2 C16 1.447(8) yes
N2 C18 1.354(7) yes
N3 C31 1.448(5) yes
N3 C33 1.271(7) yes
N4 C40 1.451(8) yes
N4 C42 1.358(6) yes
N5 C55 1.453(5) yes
N5 C57 1.263(8) yes
N6 C64 1.451(8) yes
N6 C66 1.338(7) yes
C1 C2 1.377(7) yes
C1 C3 1.380(7) yes
C2 C4 1.394(9) yes
C3 C5 1.386(9) yes
C4 C6 1.398(6) yes
C5 C6 1.387(6) yes
C6 C7 1.526(8) yes
C7 C8 1.533(8) yes
C7 C16 1.572(8) yes
C9 C10 1.482(6) yes
C10 C11 1.386(10) yes
C10 C15 1.399(7) yes
C11 C12 1.365(7) yes
C12 C13 1.381(9) yes
C13 C14 1.392(11) yes
C14 C15 1.382(7) yes
C16 C17 1.512(8) yes
C18 C19 1.491(9) yes
C19 C20 1.380(6) yes
C19 C24 1.413(9) yes
C20 C21 1.385(10) yes
C21 C22 1.385(11) yes
C22 C23 1.386(8) yes
C23 C24 1.367(12) yes
C25 C26 1.383(7) yes
C25 C27 1.378(9) yes
C26 C28 1.388(10) yes
C27 C29 1.384(9) yes
C28 C30 1.395(8) yes
C29 C30 1.403(6) yes
C30 C31 1.525(9) yes
C31 C32 1.550(8) yes
C31 C40 1.568(8) yes
C33 C34 1.488(6) yes
C34 C35 1.368(8) yes
C34 C39 1.397(8) yes
C35 C36 1.395(7) yes
C36 C37 1.371(10) yes
C37 C38 1.389(9) yes
C38 C39 1.374(7) yes
C40 C41 1.516(10) yes
C42 C43 1.500(8) yes
C43 C44 1.390(7) yes
C43 C48 1.385(7) yes
C44 C45 1.376(9) yes
C45 C46 1.378(8) yes
C46 C47 1.384(8) yes
C47 C48 1.377(9) yes
C49 C50 1.381(7) yes
C49 C51 1.366(8) yes
C50 C52 1.393(10) yes
C51 C53 1.398(10) yes
C52 C54 1.399(7) yes
C53 C54 1.386(7) yes
C54 C55 1.519(9) yes
C55 C56 1.549(8) yes
C55 C64 1.565(8) yes
C57 C58 1.499(6) yes
C58 C59 1.399(8) yes
C58 C63 1.368(8) yes
C59 C60 1.390(7) yes
C60 C61 1.370(8) yes
C61 C62 1.380(9) yes
C62 C63 1.399(7) yes
C64 C65 1.534(11) yes
C66 C67 1.489(9) yes
C67 C68 1.401(8) yes
C67 C72 1.384(8) yes
C68 C69 1.386(10) yes
C69 C70 1.383(9) yes
C70 C71 1.382(10) yes
C71 C72 1.381(11) yes
N2 H2 0.880 no
N4 H4 0.880 no
N6 H6 0.880 no
C2 H2A 0.950 no
C3 H3 0.950 no
C4 H4A 0.950 no
C5 H5 0.950 no
C11 H11 0.950 no
C12 H12 0.950 no
C13 H13 0.950 no
C14 H14 0.950 no
C15 H15 0.950 no
C16 H16 1.000 no
C17 H17A 0.980 no
C17 H17B 0.980 no
C17 H17C 0.980 no
C20 H20 0.950 no
C21 H21 0.950 no
C22 H22 0.950 no
C23 H23 0.950 no
C24 H24 0.950 no
C26 H26 0.950 no
C27 H27 0.950 no
C28 H28 0.950 no
C29 H29 0.950 no
C35 H35 0.950 no
C36 H36 0.950 no
C37 H37 0.950 no
C38 H38 0.950 no
C39 H39 0.950 no
C40 H40 1.000 no
C41 H41A 0.980 no
C41 H41B 0.980 no
C41 H41C 0.980 no
C44 H44 0.950 no
C45 H45 0.950 no
C46 H46 0.950 no
C47 H47 0.950 no
C48 H48 0.950 no
C50 H50 0.950 no
C51 H51 0.950 no
C52 H52 0.950 no
C53 H53 0.950 no
C59 H59 0.950 no
C60 H60 0.950 no
C61 H61 0.950 no
C62 H62 0.950 no
C63 H63 0.950 no
C64 H64 1.000 no
C65 H65A 0.980 no
C65 H65B 0.980 no
C65 H65C 0.980 no
C68 H68 0.950 no
C69 H69 0.950 no
C70 H70 0.950 no
C71 H71 0.950 no
C72 H72 0.950 no

loop_
_geom_contact_atom_site_label_1
_geom_contact_atom_site_label_2
_geom_contact_distance
_geom_contact_publ_flag
_geom_contact_site_symmetry_2
S1 C11 3.086(4) no .
S2 C35 3.068(5) no .
S3 C59 3.174(4) no .
O1 C4 3.066(8) no .
O1 C6 3.100(7) no .
O1 C16 2.967(8) no .
O2 C4 3.159(8) no .
O2 C16 2.793(7) no .
O2 C20 3.557(6) no .
O2 C24 2.900(9) no .
O3 N3 3.591(5) no .
O3 C29 3.037(8) no .
O3 C30 3.080(7) no .
O3 C40 2.993(8) no .
O3 C41 3.552(9) no .
O4 C29 3.279(8) no .
O4 C40 2.745(6) no .
O4 C48 2.758(8) no .
O5 N5 3.599(4) no .
O5 C53 3.102(9) no .
O5 C54 3.062(7) no .
O5 C64 3.013(7) no .
O6 C64 2.779(7) no .
O6 C68 3.532(7) no .
O6 C72 2.911(8) no .
N1 N2 3.133(7) no .
N1 C5 2.761(8) no .
N1 C15 2.904(6) no .
N1 C17 2.872(7) no .
N2 C4 3.290(8) no .
N2 C5 3.493(8) no .
N2 C6 2.791(8) no .
N2 C20 2.934(8) no .
N3 N4 2.995(6) no .
N3 C28 2.792(8) no .
N3 C39 2.877(6) no .
N3 C41 2.896(8) no .
N4 C28 3.497(9) no .
N4 C29 3.430(9) no .
N4 C30 2.839(9) no .
N4 C44 2.954(8) no .
N5 N6 3.003(6) no .
N5 C52 2.759(9) no .
N5 C63 2.873(7) no .
N5 C65 2.877(8) no .
N6 C52 3.506(8) no .
N6 C53 3.243(8) no .
N6 C54 2.774(7) no .
N6 C68 2.948(9) no .
C1 C6 2.774(9) no .
C2 C5 2.779(6) no .
C3 C4 2.768(7) no .
C4 C8 3.022(9) no .
C4 C16 3.095(8) no .
C4 C18 3.270(10) no .
C6 C9 3.329(8) no .
C6 C18 3.304(9) no .
C7 C18 3.452(9) no .
C8 C17 3.099(10) no .
C9 C16 3.427(8) no .
C9 C17 3.488(9) no .
C10 C13 2.774(6) no .
C11 C14 2.759(9) no .
C12 C15 2.772(10) no .
C17 C18 3.546(9) no .
C19 C22 2.775(10) no .
C20 C23 2.778(10) no .
C21 C24 2.762(8) no .
C25 C30 2.774(9) no .
C26 C29 2.777(8) no .
C27 C28 2.779(7) no .
C29 C32 3.001(8) no .
C29 C40 3.110(10) no .
C29 C42 3.453(9) no .
C30 C33 3.342(7) no .
C30 C42 3.348(9) no .
C31 C42 3.442(7) no .
C32 C41 3.075(11) no .
C33 C40 3.402(6) no .
C33 C41 3.489(9) no .
C34 C37 2.768(7) no .
C35 C38 2.759(9) no .
C36 C39 2.766(8) no .
C41 C42 3.531(8) no .
C43 C46 2.783(9) no .
C44 C47 2.770(8) no .
C45 C48 2.737(8) no .
C49 C54 2.772(10) no .
C50 C53 2.774(8) no .
C51 C52 2.777(7) no .
C52 C56 3.572(9) no .
C52 C57 3.599(9) no .
C53 C56 3.077(10) no .
C53 C64 3.033(10) no .
C53 C66 3.523(9) no .
C54 C57 3.336(8) no .
C54 C66 3.540(8) no .
C55 C66 3.552(8) no .
C56 C65 3.107(9) no .
C57 C64 3.388(7) no .
C57 C65 3.448(8) no .
C58 C61 2.762(7) no .
C59 C62 2.784(8) no .
C60 C63 2.760(9) no .
C65 C66 3.428(10) no .
C67 C70 2.790(10) no .
C68 C71 2.769(9) no .
C69 C72 2.757(9) no .
Br1 C12 3.594(7) no 1_556
Br3 C62 3.391(7) no 1_565
S1 C25 3.362(7) no .
S1 C26 3.481(7) no .
S1 C27 3.419(6) no .
S1 C29 3.577(6) no .
S2 C52 3.483(6) no 1_455
S3 O3 3.444(6) no 1_655
S3 C6 3.519(7) no 1_655
S3 C8 3.453(6) no 1_655
O1 C50 3.336(6) no .
O1 C68 3.567(6) no .
O1 C69 3.376(6) no .
O2 N5 3.273(6) no .
O2 N6 2.945(4) no .
O2 C38 3.282(7) no 1_656
O3 S3 3.444(6) no 1_455
O3 O5 3.553(6) no 1_455
O3 C21 3.312(6) no 1_565
O3 C52 3.545(7) no 1_455
O3 C54 3.410(7) no 1_455
O3 C56 3.305(8) no 1_455
O4 N2 2.885(5) no 1_565
O4 C20 3.370(7) no 1_565
O5 O3 3.553(6) no 1_655
O5 C21 3.595(8) no 1_665
O5 C22 3.460(7) no 1_665
O5 C45 3.420(6) no 1_656
O5 C70 3.527(8) no 1_655
O6 N3 3.530(7) no 1_656
O6 N4 3.080(5) no 1_656
O6 C14 3.318(8) no 1_666
O6 C44 3.296(6) no 1_656
N2 O4 2.885(5) no 1_545
N2 C63 3.584(8) no .
N3 O6 3.530(7) no 1_454
N4 O6 3.080(5) no 1_454
N5 O2 3.273(6) no .
N6 O2 2.945(4) no .
C4 C69 3.479(7) no .
C5 C59 3.383(9) no 1_455
C6 S3 3.519(7) no 1_455
C8 S3 3.453(6) no 1_455
C9 C59 3.550(8) no 1_455
C12 Br1 3.594(7) no 1_554
C14 O6 3.318(8) no 1_444
C18 C63 3.462(9) no .
C20 O4 3.370(7) no 1_545
C21 O3 3.312(6) no 1_545
C21 O5 3.595(8) no 1_445
C22 O5 3.460(7) no 1_445
C24 C38 3.470(9) no 1_656
C25 S1 3.362(7) no .
C26 S1 3.481(7) no .
C27 S1 3.419(6) no .
C29 S1 3.577(6) no .
C35 C47 3.598(10) no 1_445
C36 C46 3.337(10) no 1_445
C36 C47 3.544(11) no 1_445
C38 O2 3.282(7) no 1_454
C38 C24 3.470(9) no 1_454
C39 C66 3.519(8) no 1_454
C44 O6 3.296(6) no 1_454
C45 O5 3.420(6) no 1_454
C46 C36 3.337(10) no 1_665
C47 C35 3.598(10) no 1_665
C47 C36 3.544(11) no 1_665
C48 C61 3.384(9) no 1_565
C50 O1 3.336(6) no .
C52 S2 3.483(6) no 1_655
C52 O3 3.545(7) no 1_655
C54 O3 3.410(7) no 1_655
C56 O3 3.305(8) no 1_655
C59 C5 3.383(9) no 1_655
C59 C9 3.550(8) no 1_655
C61 C48 3.384(9) no 1_545
C62 Br3 3.391(7) no 1_545
C63 N2 3.584(8) no .
C63 C18 3.462(9) no .
C66 C39 3.519(8) no 1_656
C68 O1 3.567(6) no .
C69 O1 3.376(6) no .
C69 C4 3.479(7) no .
C70 O5 3.527(8) no 1_455
Br1 H2A 2.9162 no .
Br1 H3 2.9265 no .
Br2 H26 2.9231 no .
Br2 H27 2.9099 no .
Br3 H50 2.8980 no .
Br3 H51 2.9097 no .
S1 H11 2.6506 no .
S1 H17B 3.4140 no .
S2 H35 2.6231 no .
S2 H41C 3.4974 no .
S3 H59 2.8303 no .
S3 H65C 3.4114 no .
O1 H4A 2.5348 no .
O1 H16 2.5656 no .
O1 H17B 3.1976 no .
O2 H2 3.0475 no .
O2 H4A 2.8466 no .
O2 H16 2.3341 no .
O2 H24 2.6705 no .
O3 H29 2.5219 no .
O3 H40 2.6687 no .
O3 H41C 3.0651 no .
O4 H4 3.0346 no .
O4 H29 3.0431 no .
O4 H40 2.2793 no .
O4 H48 2.4256 no .
O5 H53 2.6284 no .
O5 H64 2.6776 no .
O5 H65C 3.1719 no .
O6 H6 3.0252 no .
O6 H53 3.4820 no .
O6 H64 2.3862 no .
O6 H65B 3.2950 no .
O6 H72 2.7173 no .
N1 H2 3.0529 no .
N1 H5 2.3834 no .
N1 H15 2.6242 no .
N1 H16 3.3130 no .
N1 H17B 3.0683 no .
N1 H17C 2.5608 no .
N2 H4A 3.3715 no .
N2 H17A 2.6380 no .
N2 H17B 3.2842 no .
N2 H17C 2.6796 no .
N2 H20 2.7008 no .
N3 H4 2.8720 no .
N3 H28 2.4254 no .
N3 H39 2.5775 no .
N3 H40 3.2944 no .
N3 H41A 2.5800 no .
N3 H41C 3.1475 no .
N4 H29 3.5277 no .
N4 H41A 2.6761 no .
N4 H41B 2.6522 no .
N4 H41C 3.2909 no .
N4 H44 2.6959 no .
N5 H6 2.7774 no .
N5 H52 2.3833 no .
N5 H63 2.5877 no .
N5 H64 3.3012 no .
N5 H65A 2.5695 no .
N5 H65C 3.0989 no .
N6 H53 3.3273 no .
N6 H65A 2.6850 no .
N6 H65B 2.6963 no .
N6 H65C 3.3104 no .
N6 H68 2.7155 no .
C1 H4A 3.2400 no .
C1 H5 3.2430 no .
C2 H3 3.2608 no .
C3 H2A 3.2635 no .
C3 H20 3.5286 no .
C4 H5 3.2532 no .
C4 H16 2.9205 no .
C5 H2 3.5280 no .
C5 H4A 3.2513 no .
C5 H20 3.2866 no .
C6 H2 3.1382 no .
C6 H2A 3.2897 no .
C6 H3 3.2695 no .
C6 H16 2.8224 no .
C7 H2 2.8207 no .
C7 H4A 2.6727 no .
C7 H5 2.6953 no .
C7 H17A 3.4038 no .
C7 H17B 2.7323 no .
C7 H17C 2.7655 no .
C8 H4A 2.8282 no .
C8 H16 2.5323 no .
C8 H17B 2.7566 no .
C8 H17C 3.5127 no .
C9 H5 3.1928 no .
C9 H11 2.6736 no .
C9 H15 2.6365 no .
C9 H17B 3.3431 no .
C9 H17C 3.1712 no .
C10 H12 3.2538 no .
C10 H14 3.2676 no .
C11 H13 3.2341 no .
C11 H15 3.2582 no .
C12 H14 3.2596 no .
C13 H11 3.2326 no .
C13 H15 3.2588 no .
C14 H12 3.2612 no .
C15 H11 3.2562 no .
C15 H13 3.2571 no .
C16 H4A 2.9465 no .
C17 H2 2.6934 no .
C18 H4A 3.2703 no .
C18 H16 2.4653 no .
C18 H17A 3.4989 no .
C18 H20 2.6865 no .
C18 H24 2.6442 no .
C19 H2 2.5083 no .
C19 H21 3.2566 no .
C19 H23 3.2769 no .
C20 H2 2.6741 no .
C20 H22 3.2534 no .
C20 H24 3.2595 no .
C21 H23 3.2624 no .
C22 H20 3.2533 no .
C22 H24 3.2369 no .
C23 H21 3.2612 no .
C24 H20 3.2655 no .
C24 H22 3.2354 no .
C25 H28 3.2491 no .
C25 H29 3.2416 no .
C26 H27 3.2619 no .
C27 H26 3.2616 no .
C28 H4 3.5591 no .
C28 H29 3.2671 no .
C29 H28 3.2684 no .
C29 H40 2.8527 no .
C30 H4 3.2004 no .
C30 H26 3.2747 no .
C30 H27 3.2788 no .
C30 H40 2.7639 no .
C31 H4 2.7747 no .
C31 H28 2.6987 no .
C31 H29 2.6814 no .
C31 H41A 2.7727 no .
C31 H41B 3.4098 no .
C31 H41C 2.7498 no .
C32 H29 2.8225 no .
C32 H40 2.6291 no .
C32 H41A 3.4492 no .
C32 H41C 2.7195 no .
C33 H28 3.2256 no .
C33 H35 2.6633 no .
C33 H39 2.6299 no .
C33 H41A 3.1193 no .
C33 H41C 3.4200 no .
C34 H36 3.2536 no .
C34 H38 3.2598 no .
C35 H37 3.2502 no .
C35 H39 3.2454 no .
C36 H38 3.2478 no .
C37 H35 3.2454 no .
C37 H39 3.2519 no .
C38 H36 3.2518 no .
C39 H35 3.2480 no .
C39 H37 3.2493 no .
C40 H29 2.9614 no .
C41 H4 2.7182 no .
C42 H29 3.4984 no .
C42 H40 2.4570 no .
C42 H41B 3.4777 no .
C42 H44 2.7555 no .
C42 H48 2.5713 no .
C43 H4 2.5708 no .
C43 H45 3.2479 no .
C43 H47 3.2632 no .
C44 H4 2.6222 no .
C44 H46 3.2570 no .
C44 H48 3.2444 no .
C45 H47 3.2434 no .
C46 H44 3.2557 no .
C46 H48 3.2415 no .
C47 H45 3.2390 no .
C48 H44 3.2488 no .
C48 H46 3.2474 no .
C49 H52 3.2465 no .
C49 H53 3.2355 no .
C49 H68 3.1975 no .
C50 H51 3.2592 no .
C50 H68 2.9613 no .
C51 H50 3.2572 no .
C51 H68 3.4186 no .
C52 H6 3.3171 no .
C52 H53 3.2545 no .
C52 H68 2.9161 no .
C53 H52 3.2539 no .
C53 H64 2.8129 no .
C53 H68 3.3853 no .
C54 H6 2.9249 no .
C54 H50 3.2852 no .
C54 H51 3.2804 no .
C54 H64 2.7703 no .
C54 H68 3.1380 no .
C55 H6 2.6403 no .
C55 H52 2.6862 no .
C55 H53 2.6749 no .
C55 H65A 2.7804 no .
C55 H65B 3.4104 no .
C55 H65C 2.7386 no .
C56 H53 2.9231 no .
C56 H64 2.6310 no .
C56 H65A 3.5016 no .
C56 H65C 2.7495 no .
C57 H52 3.1274 no .
C57 H59 2.7025 no .
C57 H63 2.5995 no .
C57 H65A 3.1058 no .
C57 H65C 3.3384 no .
C58 H60 3.2601 no .
C58 H62 3.2586 no .
C59 H61 3.2525 no .
C59 H63 3.2588 no .
C60 H62 3.2472 no .
C61 H59 3.2556 no .
C61 H63 3.2534 no .
C62 H60 3.2439 no .
C63 H59 3.2593 no .
C63 H61 3.2553 no .
C64 H53 2.8711 no .
C65 H6 2.8357 no .
C66 H53 3.4876 no .
C66 H64 2.4811 no .
C66 H65B 3.3178 no .
C66 H68 2.6775 no .
C66 H72 2.6460 no .
C67 H6 2.5461 no .
C67 H69 3.2646 no .
C67 H71 3.2555 no .
C68 H6 2.7810 no .
C68 H70 3.2680 no .
C68 H72 3.2614 no .
C69 H71 3.2412 no .
C70 H68 3.2661 no .
C70 H72 3.2544 no .
C71 H69 3.2398 no .
C72 H68 3.2623 no .
C72 H70 3.2591 no .
H2 H5 3.5444 no .
H2 H16 2.7698 no .
H2 H17A 2.9051 no .
H2 H17C 2.5994 no .
H2 H20 2.3180 no .
H2A H4A 2.3469 no .
H3 H5 2.3346 no .
H4A H16 2.4800 no .
H4 H28 3.4897 no .
H4 H40 2.7819 no .
H4 H41A 2.6139 no .
H4 H41B 2.9490 no .
H4 H44 2.1216 no .
H5 H20 3.4158 no .
H6 H52 3.3713 no .
H6 H64 2.7778 no .
H6 H65A 2.7284 no .
H6 H65B 3.1433 no .
H6 H68 2.4639 no .
H11 H12 2.3063 no .
H12 H13 2.3318 no .
H13 H14 2.3436 no .
H14 H15 2.3331 no .
H15 H17C 3.5779 no .
H16 H17A 2.3337 no .
H16 H17B 2.3310 no .
H16 H17C 2.8439 no .
H20 H21 2.3327 no .
H21 H22 2.3330 no .
H22 H23 2.3360 no .
H23 H24 2.3146 no .
H26 H28 2.3394 no .
H27 H29 2.3338 no .
H29 H40 2.4283 no .
H35 H36 2.3431 no .
H36 H37 2.3218 no .
H37 H38 2.3378 no .
H38 H39 2.3243 no .
H40 H41A 2.8512 no .
H40 H41B 2.3412 no .
H40 H41C 2.3441 no .
H44 H45 2.3184 no .
H45 H46 2.3238 no .
H46 H47 2.3429 no .
H47 H48 2.3200 no .
H50 H52 2.3470 no .
H50 H68 3.3844 no .
H51 H53 2.3486 no .
H52 H68 3.3139 no .
H53 H64 2.3567 no .
H59 H60 2.3434 no .
H60 H61 2.3099 no .
H61 H62 2.3314 no .
H62 H63 2.3532 no .
H63 H65A 3.0090 no .
H64 H65A 2.8679 no .
H64 H65B 2.3545 no .
H64 H65C 2.3740 no .
H68 H69 2.3323 no .
H69 H70 2.3317 no .
H70 H71 2.3343 no .
H71 H72 2.3219 no .
Br1 H12 3.5431 no 1_556
Br1 H37 3.3134 no 1_656
Br1 H51 3.3303 no 1_445
Br1 H65A 3.5986 no 1_455
Br1 H65C 3.4050 no 1_455
Br2 H41A 3.3346 no 1_655
Br2 H41C 3.5160 no 1_655
Br2 H50 3.2910 no .
Br2 H61 3.5743 no 1_565
Br2 H71 3.2700 no 1_554
Br2 H72 3.2115 no 1_554
Br3 H3 2.9423 no 1_665
Br3 H23 3.4134 no 1_565
Br3 H27 3.1245 no .
Br3 H62 3.0380 no 1_565
S1 H59 3.1436 no 1_455
S2 H17A 3.4757 no 1_455
S2 H52 3.0862 no 1_455
O1 H27 3.5965 no .
O1 H50 2.8253 no .
O1 H68 3.0892 no .
O1 H69 2.7033 no .
O2 H6 2.0899 no .
O2 H38 2.3979 no 1_656
O2 H63 2.9762 no .
O2 H65A 3.3952 no .
O2 H68 3.4559 no .
O3 H21 2.4837 no 1_565
O4 H2 2.0178 no 1_565
O4 H17C 3.1546 no 1_565
O4 H20 2.9295 no 1_565
O4 H62 3.2023 no 1_565
O5 H21 3.0328 no 1_665
O5 H22 2.7585 no 1_665
O5 H45 2.7180 no 1_656
O5 H69 3.1687 no 1_655
O5 H70 2.7997 no 1_655
O6 H4 2.2117 no 1_656
O6 H14 2.4285 no 1_666
O6 H15 3.5809 no 1_666
O6 H39 3.0311 no 1_656
O6 H41A 3.2634 no 1_656
O6 H44 2.3655 no 1_656
N1 H59 3.3170 no 1_455
N2 H63 3.0753 no .
N4 H15 3.0097 no 1_565
N5 H16 3.5983 no .
N5 H17A 3.3541 no .
N6 H38 3.4974 no 1_656
N6 H39 2.8785 no 1_656
C1 H37 3.4513 no 1_656
C1 H65C 3.3487 no 1_455
C2 H37 3.4146 no 1_656
C2 H38 3.2882 no 1_656
C2 H65C 3.3870 no 1_455
C4 H38 3.5548 no 1_656
C4 H69 3.4212 no .
C5 H59 3.4314 no 1_455
C8 H50 3.5588 no .
C9 H59 2.8185 no 1_455
C9 H60 3.4824 no 1_455
C10 H59 3.0279 no 1_455
C10 H60 2.9304 no 1_455
C11 H59 3.1184 no 1_455
C11 H60 3.2674 no 1_455
C12 H23 3.4808 no 1_454
C12 H47 3.4993 no 1_445
C12 H60 3.5802 no 1_455
C13 H23 3.3777 no 1_454
C13 H51 3.5715 no 1_444
C13 H60 3.5902 no 1_455
C14 H44 3.4228 no 1_545
C14 H60 3.3117 no 1_455
C15 H44 3.4091 no 1_545
C15 H60 2.9460 no 1_455
C16 H52 3.1945 no .
C17 H35 2.8488 no 1_655
C17 H48 3.3099 no 1_545
C17 H52 2.9519 no .
C18 H6 3.2985 no .
C18 H38 3.0338 no 1_656
C18 H63 2.6732 no .
C19 H38 3.1709 no 1_656
C19 H62 3.4368 no .
C19 H63 2.9393 no .
C20 H29 3.3549 no 1_545
C20 H40 3.3054 no 1_545
C21 H29 3.0295 no 1_545
C22 H45 3.3424 no 1_546
C22 H46 2.8942 no 1_546
C23 H46 2.9194 no 1_546
C24 H38 3.1880 no 1_656
C24 H62 3.5541 no .
C24 H63 2.9028 no .
C25 H71 3.3231 no 1_554
C26 H11 3.5574 no .
C26 H71 3.3645 no 1_554
C27 H61 3.5067 no 1_565
C27 H62 3.3058 no 1_565
C28 H11 3.1536 no .
C28 H65B 3.3717 no 1_454
C35 H17A 3.5948 no 1_455
C35 H17B 3.2598 no 1_455
C35 H17C 3.5332 no 1_455
C35 H47 3.4644 no 1_445
C36 H46 3.3988 no 1_445
C37 H2A 3.5425 no 1_454
C38 H2A 3.4324 no 1_454
C38 H24 3.3358 no 1_454
C39 H72 3.3829 no 1_454
C41 H72 3.3468 no 1_454
C42 H2 3.0865 no 1_565
C42 H15 3.0382 no 1_565
C42 H17C 3.4375 no 1_565
C43 H15 3.2162 no 1_565
C43 H17C 3.2560 no 1_565
C44 H15 3.1757 no 1_565
C44 H36 3.5757 no 1_665
C44 H53 3.4855 no 1_454
C44 H64 3.2366 no 1_454
C45 H22 3.5012 no 1_564
C45 H36 3.2322 no 1_665
C45 H53 3.1494 no 1_454
C45 H64 3.4762 no 1_454
C45 H70 3.0681 no 1_554
C46 H22 3.3364 no 1_564
C46 H36 3.0702 no 1_665
C46 H70 3.0743 no 1_554
C47 H35 3.3348 no 1_665
C47 H36 3.2654 no 1_665
C48 H17A 3.5451 no 1_565
C48 H17C 2.9398 no 1_565
C48 H36 3.5828 no 1_665
C48 H61 3.4184 no 1_565
C52 H16 3.1161 no .
C52 H17A 3.5044 no .
C52 H17B 3.5305 no .
C53 H21 3.4874 no 1_665
C53 H45 3.2752 no 1_656
C57 H17A 3.5568 no .
C58 H17A 3.2942 no .
C59 H5 3.0053 no 1_655
C59 H47 3.5597 no 1_545
C60 H5 3.0519 no 1_655
C60 H41B 3.5247 no 1_645
C60 H47 3.0091 no 1_545
C60 H48 3.2843 no 1_545
C61 H47 3.3349 no 1_545
C61 H48 2.7275 no 1_545
C62 H27 3.5286 no 1_545
C62 H48 2.7303 no 1_545
C63 H17A 3.2821 no .
C63 H24 3.4557 no .
C63 H48 3.3223 no 1_545
C64 H44 3.5952 no 1_656
C65 H24 3.5662 no .
C65 H28 3.4450 no 1_656
C65 H39 3.4632 no 1_656
C66 H4 3.4242 no 1_656
C66 H14 2.8919 no 1_666
C66 H39 2.7217 no 1_656
C66 H44 3.4051 no 1_656
C67 H14 2.9606 no 1_666
C67 H38 3.5217 no 1_656
C67 H39 3.2795 no 1_656
C68 H4A 2.7694 no .
C68 H14 3.5922 no 1_666
C69 H2A 3.4463 no .
C69 H4A 2.7356 no .
C69 H22 3.3257 no 1_565
C70 H2A 3.3098 no .
C70 H4A 3.5489 no .
C70 H22 3.5590 no 1_565
C70 H46 3.5689 no 1_556
C71 H2A 3.5505 no .
C72 H14 3.2170 no 1_666
C72 H39 3.4509 no 1_656
C72 H41A 3.3343 no 1_656
H2 O4 2.0178 no 1_545
H2 C42 3.0865 no 1_545
H2 H40 3.4864 no 1_545
H2 H48 3.2312 no 1_545
H2 H62 3.4588 no .
H2 H63 3.2825 no .
H2A C37 3.5425 no 1_656
H2A C38 3.4324 no 1_656
H2A C69 3.4463 no .
H2A C70 3.3098 no .
H2A C71 3.5505 no .
H2A H26 3.4941 no 1_556
H2A H37 3.2071 no 1_656
H2A H38 2.9909 no 1_656
H2A H65C 3.3020 no 1_455
H2A H70 3.5641 no .
H3 Br3 2.9423 no 1_445
H3 H51 3.2941 no 1_445
H4A C68 2.7694 no .
H4A C69 2.7356 no .
H4A C70 3.5489 no .
H4A H38 3.4589 no 1_656
H4A H68 2.7533 no .
H4A H69 2.7130 no .
H4 O6 2.2117 no 1_454
H4 C66 3.4242 no 1_454
H4 H14 3.4016 no 1_565
H4 H15 2.8966 no 1_565
H5 C59 3.0053 no 1_455
H5 C60 3.0519 no 1_455
H5 H41B 2.7954 no 1_545
H5 H59 3.0892 no 1_455
H5 H60 3.1607 no 1_455
H6 O2 2.0899 no .
H6 C18 3.2985 no .
H6 H16 3.3173 no .
H6 H38 2.9909 no 1_656
H6 H39 2.9955 no 1_656
H11 C26 3.5574 no .
H11 C28 3.1536 no .
H11 H28 2.9923 no .
H11 H59 2.9949 no 1_455
H12 Br1 3.5431 no 1_554
H12 H23 2.9004 no 1_454
H12 H46 3.5973 no 1_445
H12 H47 3.4545 no 1_445
H13 H23 2.6852 no 1_454
H13 H46 3.5665 no 1_445
H13 H51 3.2606 no 1_444
H14 O6 2.4285 no 1_444
H14 C66 2.8919 no 1_444
H14 C67 2.9606 no 1_444
H14 C68 3.5922 no 1_444
H14 C72 3.2170 no 1_444
H14 H4 3.4016 no 1_545
H14 H44 2.8847 no 1_545
H14 H51 3.4975 no 1_444
H14 H53 3.5452 no 1_444
H14 H72 3.3216 no 1_444
H15 O6 3.5809 no 1_444
H15 N4 3.0097 no 1_545
H15 C42 3.0382 no 1_545
H15 C43 3.2162 no 1_545
H15 C44 3.1757 no 1_545
H15 H4 2.8966 no 1_545
H15 H41B 3.1859 no 1_545
H15 H44 2.8722 no 1_545
H15 H60 3.2730 no 1_455
H16 N5 3.5983 no .
H16 C52 3.1161 no .
H16 H6 3.3173 no .
H16 H50 3.4990 no .
H16 H52 2.5245 no .
H16 H68 3.1713 no .
H17A S2 3.4757 no 1_655
H17A N5 3.3541 no .
H17A C35 3.5948 no 1_655
H17A C48 3.5451 no 1_545
H17A C52 3.5044 no .
H17A C57 3.5568 no .
H17A C58 3.2942 no .
H17A C63 3.2821 no .
H17A H35 2.6722 no 1_655
H17A H48 3.0190 no 1_545
H17A H52 2.5632 no .
H17A H63 3.3253 no .
H17B C35 3.2598 no 1_655
H17B C52 3.5305 no .
H17B H35 2.5677 no 1_655
H17B H36 3.4765 no 1_655
H17B H50 3.1982 no .
H17B H52 2.7803 no .
H17C O4 3.1546 no 1_545
H17C C35 3.5332 no 1_655
H17C C42 3.4375 no 1_545
H17C C43 3.2560 no 1_545
H17C C48 2.9398 no 1_545
H17C H35 2.8241 no 1_655
H17C H36 3.1145 no 1_655
H17C H48 2.7385 no 1_545
H20 O4 2.9295 no 1_545
H20 H29 3.3985 no 1_545
H20 H40 2.6737 no 1_545
H21 O3 2.4837 no 1_545
H21 O5 3.0328 no 1_445
H21 C53 3.4874 no 1_445
H21 H29 2.8708 no 1_545
H21 H40 3.3075 no 1_545
H21 H45 3.5350 no 1_546
H21 H53 3.3250 no 1_445
H22 O5 2.7585 no 1_445
H22 C45 3.5012 no 1_546
H22 C46 3.3364 no 1_546
H22 C69 3.3257 no 1_545
H22 C70 3.5590 no 1_545
H22 H45 2.9864 no 1_546
H22 H46 2.6637 no 1_546
H22 H69 2.7382 no 1_545
H22 H70 3.2171 no 1_545
H23 Br3 3.4134 no 1_545
H23 C12 3.4808 no 1_656
H23 C13 3.3777 no 1_656
H23 H12 2.9004 no 1_656
H23 H13 2.6852 no 1_656
H23 H46 2.7010 no 1_546
H24 C38 3.3358 no 1_656
H24 C63 3.4557 no .
H24 C65 3.5662 no .
H24 H38 3.0534 no 1_656
H24 H63 2.6029 no .
H24 H65A 2.6748 no .
H26 H2A 3.4941 no 1_554
H26 H71 3.1802 no 1_554
H27 Br3 3.1245 no .
H27 O1 3.5965 no .
H27 C62 3.5286 no 1_565
H27 H50 3.0957 no .
H27 H61 3.2138 no 1_565
H27 H62 2.7927 no 1_565
H28 C65 3.4450 no 1_454
H28 H11 2.9923 no .
H28 H65B 2.5274 no 1_454
H29 C20 3.3549 no 1_565
H29 C21 3.0295 no 1_565
H29 H20 3.3985 no 1_565
H29 H21 2.8708 no 1_565
H29 H62 3.5190 no 1_565
H35 C17 2.8488 no 1_455
H35 C47 3.3348 no 1_445
H35 H17A 2.6722 no 1_455
H35 H17B 2.5677 no 1_455
H35 H17C 2.8241 no 1_455
H35 H47 3.1540 no 1_445
H36 C44 3.5757 no 1_445
H36 C45 3.2322 no 1_445
H36 C46 3.0702 no 1_445
H36 C47 3.2654 no 1_445
H36 C48 3.5828 no 1_445
H36 H17B 3.4765 no 1_455
H36 H17C 3.1145 no 1_455
H36 H46 3.3745 no 1_445
H37 Br1 3.3134 no 1_454
H37 C1 3.4513 no 1_454
H37 C2 3.4146 no 1_454
H37 H2A 3.2071 no 1_454
H38 O2 2.3979 no 1_454
H38 N6 3.4974 no 1_454
H38 C2 3.2882 no 1_454
H38 C4 3.5548 no 1_454
H38 C18 3.0338 no 1_454
H38 C19 3.1709 no 1_454
H38 C24 3.1880 no 1_454
H38 C67 3.5217 no 1_454
H38 H2A 2.9909 no 1_454
H38 H4A 3.4589 no 1_454
H38 H6 2.9909 no 1_454
H38 H24 3.0534 no 1_454
H39 O6 3.0311 no 1_454
H39 N6 2.8785 no 1_454
H39 C65 3.4632 no 1_454
H39 C66 2.7217 no 1_454
H39 C67 3.2795 no 1_454
H39 C72 3.4509 no 1_454
H39 H6 2.9955 no 1_454
H39 H65A 3.4819 no 1_454
H39 H65B 2.8659 no 1_454
H39 H72 3.1176 no 1_454
H40 C20 3.3054 no 1_565
H40 H2 3.4864 no 1_565
H40 H20 2.6737 no 1_565
H40 H21 3.3075 no 1_565
H41A Br2 3.3346 no 1_455
H41A O6 3.2634 no 1_454
H41A C72 3.3343 no 1_454
H41A H72 2.4072 no 1_454
H41B C60 3.5247 no 1_465
H41B H5 2.7954 no 1_565
H41B H15 3.1859 no 1_565
H41B H60 3.1727 no 1_465
H41B H61 3.4391 no 1_465
H41B H72 3.5795 no 1_454
H41C Br2 3.5160 no 1_455
H41C H50 3.5793 no 1_455
H44 O6 2.3655 no 1_454
H44 C14 3.4228 no 1_565
H44 C15 3.4091 no 1_565
H44 C64 3.5952 no 1_454
H44 C66 3.4051 no 1_454
H44 H14 2.8847 no 1_565
H44 H15 2.8722 no 1_565
H44 H53 3.0516 no 1_454
H44 H64 2.6473 no 1_454
H45 O5 2.7180 no 1_454
H45 C22 3.3424 no 1_564
H45 C53 3.2752 no 1_454
H45 H21 3.5350 no 1_564
H45 H22 2.9864 no 1_564
H45 H53 2.3451 no 1_454
H45 H64 3.1021 no 1_454
H45 H70 3.1417 no 1_554
H46 C22 2.8942 no 1_564
H46 C23 2.9194 no 1_564
H46 C36 3.3988 no 1_665
H46 C70 3.5689 no 1_554
H46 H12 3.5973 no 1_665
H46 H13 3.5665 no 1_665
H46 H22 2.6637 no 1_564
H46 H23 2.7010 no 1_564
H46 H36 3.3745 no 1_665
H46 H70 3.1564 no 1_554
H47 C12 3.4993 no 1_665
H47 C35 3.4644 no 1_665
H47 C59 3.5597 no 1_565
H47 C60 3.0091 no 1_565
H47 C61 3.3349 no 1_565
H47 H12 3.4545 no 1_665
H47 H35 3.1540 no 1_665
H47 H60 2.9428 no 1_565
H47 H61 3.4954 no 1_565
H48 C17 3.3099 no 1_565
H48 C60 3.2843 no 1_565
H48 C61 2.7275 no 1_565
H48 C62 2.7303 no 1_565
H48 C63 3.3223 no 1_565
H48 H2 3.2312 no 1_565
H48 H17A 3.0190 no 1_565
H48 H17C 2.7385 no 1_565
H48 H61 2.9369 no 1_565
H48 H62 2.9279 no 1_565
H50 Br2 3.2910 no .
H50 O1 2.8253 no .
H50 C8 3.5588 no .
H50 H16 3.4990 no .
H50 H17B 3.1982 no .
H50 H27 3.0957 no .
H50 H41C 3.5793 no 1_655
H51 Br1 3.3303 no 1_665
H51 C13 3.5715 no 1_666
H51 H3 3.2941 no 1_665
H51 H13 3.2606 no 1_666
H51 H14 3.4975 no 1_666
H52 S2 3.0862 no 1_655
H52 C16 3.1945 no .
H52 C17 2.9519 no .
H52 H16 2.5245 no .
H52 H17A 2.5632 no .
H52 H17B 2.7803 no .
H53 C44 3.4855 no 1_656
H53 C45 3.1494 no 1_656
H53 H14 3.5452 no 1_666
H53 H21 3.3250 no 1_665
H53 H44 3.0516 no 1_656
H53 H45 2.3451 no 1_656
H59 S1 3.1436 no 1_655
H59 N1 3.3170 no 1_655
H59 C5 3.4314 no 1_655
H59 C9 2.8185 no 1_655
H59 C10 3.0279 no 1_655
H59 C11 3.1184 no 1_655
H59 H5 3.0892 no 1_655
H59 H11 2.9949 no 1_655
H60 C9 3.4824 no 1_655
H60 C10 2.9304 no 1_655
H60 C11 3.2674 no 1_655
H60 C12 3.5802 no 1_655
H60 C13 3.5902 no 1_655
H60 C14 3.3117 no 1_655
H60 C15 2.9460 no 1_655
H60 H5 3.1607 no 1_655
H60 H15 3.2730 no 1_655
H60 H41B 3.1727 no 1_645
H60 H47 2.9428 no 1_545
H61 Br2 3.5743 no 1_545
H61 C27 3.5067 no 1_545
H61 C48 3.4184 no 1_545
H61 H27 3.2138 no 1_545
H61 H41B 3.4391 no 1_645
H61 H47 3.4954 no 1_545
H61 H48 2.9369 no 1_545
H61 H71 3.1981 no 1_544
H62 Br3 3.0380 no 1_545
H62 O4 3.2023 no 1_545
H62 C19 3.4368 no .
H62 C24 3.5541 no .
H62 C27 3.3058 no 1_545
H62 H2 3.4588 no .
H62 H27 2.7927 no 1_545
H62 H29 3.5190 no 1_545
H62 H48 2.9279 no 1_545
H63 O2 2.9762 no .
H63 N2 3.0753 no .
H63 C18 2.6732 no .
H63 C19 2.9393 no .
H63 C24 2.9028 no .
H63 H2 3.2825 no .
H63 H17A 3.3253 no .
H63 H24 2.6029 no .
H64 C44 3.2366 no 1_656
H64 C45 3.4762 no 1_656
H64 H44 2.6473 no 1_656
H64 H45 3.1021 no 1_656
H65A Br1 3.5986 no 1_655
H65A O2 3.3952 no .
H65A H24 2.6748 no .
H65A H39 3.4819 no 1_656
H65B C28 3.3717 no 1_656
H65B H28 2.5274 no 1_656
H65B H39 2.8659 no 1_656
H65C Br1 3.4050 no 1_655
H65C C1 3.3487 no 1_655
H65C C2 3.3870 no 1_655
H65C H2A 3.3020 no 1_655
H68 O1 3.0892 no .
H68 O2 3.4559 no .
H68 H4A 2.7533 no .
H68 H16 3.1713 no .
H69 O1 2.7033 no .
H69 O5 3.1687 no 1_455
H69 C4 3.4212 no .
H69 H4A 2.7130 no .
H69 H22 2.7382 no 1_565
H70 O5 2.7997 no 1_455
H70 C45 3.0681 no 1_556
H70 C46 3.0743 no 1_556
H70 H2A 3.5641 no .
H70 H22 3.2171 no 1_565
H70 H45 3.1417 no 1_556
H70 H46 3.1564 no 1_556
H71 Br2 3.2700 no 1_556
H71 C25 3.3231 no 1_556
H71 C26 3.3645 no 1_556
H71 H26 3.1802 no 1_556
H71 H61 3.1981 no 1_566
H72 Br2 3.2115 no 1_556
H72 C39 3.3829 no 1_656
H72 C41 3.3468 no 1_656
H72 H14 3.3216 no 1_666
H72 H39 3.1176 no 1_656
H72 H41A 2.4072 no 1_656
H72 H41B 3.5795 no 1_656

loop_
_geom_hbond_atom_site_label_D
_geom_hbond_atom_site_label_H
_geom_hbond_atom_site_label_A
_geom_hbond_site_symmetry_A
_geom_hbond_distance_DA
_geom_hbond_distance_DH
_geom_hbond_distance_HA
_geom_hbond_angle_DHA
_geom_hbond_publ_flag
N2 H2 O4 1_545 2.885(5) 0.880 2.018 168.2 no
N6 H6 O2 . 2.945(4) 0.880 2.090 163.7 no

loop_
_geom_torsion_atom_site_label_1
_geom_torsion_atom_site_label_2
_geom_torsion_atom_site_label_3
_geom_torsion_atom_site_label_4
_geom_torsion
_geom_torsion_publ_flag
C8 S1 C9 N1 1.8(4) no
C8 S1 C9 C10 179.7(4) no
C9 S1 C8 O1 174.6(5) no
C9 S1 C8 C7 -4.6(4) no
C32 S2 C33 N3 6.7(5) no
C32 S2 C33 C34 -168.5(5) no
C33 S2 C32 O3 171.2(6) no
C33 S2 C32 C31 -8.6(4) no
C56 S3 C57 N5 4.0(5) no
C56 S3 C57 C58 -172.0(4) no
C57 S3 C56 O5 173.9(6) no
C57 S3 C56 C55 -5.2(4) no
C7 N1 C9 S1 1.8(7) no
C7 N1 C9 C10 -175.9(4) no
C9 N1 C7 C6 115.7(5) no
C9 N1 C7 C8 -5.2(6) no
C9 N1 C7 C16 -122.5(5) no
C16 N2 C18 O2 -6.6(8) no
C16 N2 C18 C19 173.2(4) no
C18 N2 C16 C7 -108.4(5) no
C18 N2 C16 C17 125.6(5) no
C31 N3 C33 S2 -2.0(8) no
C31 N3 C33 C34 172.9(5) no
C33 N3 C31 C30 114.6(6) no
C33 N3 C31 C32 -4.9(7) no
C33 N3 C31 C40 -122.7(5) no
C40 N4 C42 O4 -6.7(9) no
C40 N4 C42 C43 170.3(5) no
C42 N4 C40 C31 -111.3(5) no
C42 N4 C40 C41 123.2(5) no
C55 N5 C57 S3 -1.2(7) no
C55 N5 C57 C58 174.7(5) no
C57 N5 C55 C54 116.9(5) no
C57 N5 C55 C56 -2.9(7) no
C57 N5 C55 C64 -121.8(5) no
C64 N6 C66 O6 -15.3(8) no
C64 N6 C66 C67 161.6(5) no
C66 N6 C64 C55 -128.9(5) no
C66 N6 C64 C65 106.9(5) no
Br1 C1 C2 C4 178.9(4) no
Br1 C1 C3 C5 -179.4(4) no
C2 C1 C3 C5 -1.1(11) no
C3 C1 C2 C4 0.6(11) no
C1 C2 C4 C6 -0.1(11) no
C1 C3 C5 C6 1.1(10) no
C2 C4 C6 C5 0.1(10) no
C2 C4 C6 C7 -179.0(6) no
C3 C5 C6 C4 -0.6(10) no
C3 C5 C6 C7 178.5(6) no
C4 C6 C7 N1 -176.2(6) no
C4 C6 C7 C8 -55.7(7) no
C4 C6 C7 C16 61.7(7) no
C5 C6 C7 N1 4.7(8) no
C5 C6 C7 C8 125.2(6) no
C5 C6 C7 C16 -117.4(6) no
N1 C7 C8 S1 6.3(6) no
N1 C7 C8 O1 -172.8(5) no
N1 C7 C16 N2 -79.9(5) no
N1 C7 C16 C17 45.9(5) no
C6 C7 C8 S1 -114.6(4) no
C6 C7 C8 O1 66.3(7) no
C6 C7 C16 N2 41.8(4) no
C6 C7 C16 C17 167.7(3) no
C8 C7 C16 N2 161.3(3) no
C8 C7 C16 C17 -72.9(4) no
C16 C7 C8 S1 126.0(4) no
C16 C7 C8 O1 -53.1(7) no
S1 C9 C10 C11 -16.1(7) no
S1 C9 C10 C15 167.1(3) no
N1 C9 C10 C11 161.7(5) no
N1 C9 C10 C15 -15.1(8) no
C9 C10 C11 C12 -176.2(5) no
C9 C10 C15 C14 177.7(5) no
C11 C10 C15 C14 0.7(8) no
C15 C10 C11 C12 0.7(9) no
C10 C11 C12 C13 -0.4(9) no
C11 C12 C13 C14 -1.2(10) no
C12 C13 C14 C15 2.5(10) no
C13 C14 C15 C10 -2.2(9) no
O2 C18 C19 C20 141.2(5) no
O2 C18 C19 C24 -34.9(8) no
N2 C18 C19 C20 -38.6(7) no
N2 C18 C19 C24 145.3(5) no
C18 C19 C20 C21 -176.5(5) no
C18 C19 C24 C23 178.6(5) no
C20 C19 C24 C23 2.4(9) no
C24 C19 C20 C21 -0.4(8) no
C19 C20 C21 C22 -2.2(9) no
C20 C21 C22 C23 3.0(10) no
C21 C22 C23 C24 -1.1(10) no
C22 C23 C24 C19 -1.6(10) no
Br2 C25 C26 C28 175.6(4) no
Br2 C25 C27 C29 -176.2(4) no
C26 C25 C27 C29 0.0(10) no
C27 C25 C26 C28 -0.7(10) no
C25 C26 C28 C30 0.5(10) no
C25 C27 C29 C30 0.7(10) no
C26 C28 C30 C29 0.3(9) no
C26 C28 C30 C31 179.5(6) no
C27 C29 C30 C28 -0.9(9) no
C27 C29 C30 C31 179.9(5) no
C28 C30 C31 N3 4.7(8) no
C28 C30 C31 C32 124.4(5) no
C28 C30 C31 C40 -117.2(5) no
C29 C30 C31 N3 -176.1(5) no
C29 C30 C31 C32 -56.4(6) no
C29 C30 C31 C40 62.0(7) no
N3 C31 C32 S2 9.4(6) no
N3 C31 C32 O3 -170.4(6) no
N3 C31 C40 N4 -73.0(5) no
N3 C31 C40 C41 51.8(6) no
C30 C31 C32 S2 -112.3(4) no
C30 C31 C32 O3 67.9(8) no
C30 C31 C40 N4 50.4(5) no
C30 C31 C40 C41 175.3(4) no
C32 C31 C40 N4 168.8(4) no
C32 C31 C40 C41 -66.4(5) no
C40 C31 C32 S2 127.7(4) no
C40 C31 C32 O3 -52.0(8) no
S2 C33 C34 C35 1.1(8) no
S2 C33 C34 C39 177.2(4) no
N3 C33 C34 C35 -173.8(6) no
N3 C33 C34 C39 2.2(10) no
C33 C34 C35 C36 173.5(5) no
C33 C34 C39 C38 -174.1(5) no
C35 C34 C39 C38 2.1(10) no
C39 C34 C35 C36 -2.5(10) no
C34 C35 C36 C37 2.1(10) no
C35 C36 C37 C38 -1.2(11) no
C36 C37 C38 C39 0.8(11) no
C37 C38 C39 C34 -1.2(10) no
O4 C42 C43 C44 -168.0(5) no
O4 C42 C43 C48 12.1(9) no
N4 C42 C43 C44 15.0(9) no
N4 C42 C43 C48 -164.9(5) no
C42 C43 C44 C45 -177.6(5) no
C42 C43 C48 C47 177.0(5) no
C44 C43 C48 C47 -2.9(10) no
C48 C43 C44 C45 2.3(9) no
C43 C44 C45 C46 -0.8(11) no
C44 C45 C46 C47 -0.0(11) no
C45 C46 C47 C48 -0.6(11) no
C46 C47 C48 C43 2.1(11) no
Br3 C49 C50 C52 -177.1(4) no
Br3 C49 C51 C53 177.6(4) no
C50 C49 C51 C53 -0.7(9) no
C51 C49 C50 C52 1.2(9) no
C49 C50 C52 C54 -0.2(9) no
C49 C51 C53 C54 -0.8(9) no
C50 C52 C54 C53 -1.2(8) no
C50 C52 C54 C55 176.5(5) no
C51 C53 C54 C52 1.7(9) no
C51 C53 C54 C55 -176.0(5) no
C52 C54 C55 N5 -1.0(7) no
C52 C54 C55 C56 118.7(5) no
C52 C54 C55 C64 -122.1(5) no
C53 C54 C55 N5 176.6(5) no
C53 C54 C55 C56 -63.7(6) no
C53 C54 C55 C64 55.5(6) no
N5 C55 C56 S3 5.6(6) no
N5 C55 C56 O5 -173.5(6) no
N5 C55 C64 N6 -74.5(6) no
N5 C55 C64 C65 50.0(6) no
C54 C55 C56 S3 -115.6(4) no
C54 C55 C56 O5 65.3(7) no
C54 C55 C64 N6 47.7(4) no
C54 C55 C64 C65 172.1(3) no
C56 C55 C64 N6 166.8(4) no
C56 C55 C64 C65 -68.7(5) no
C64 C55 C56 S3 124.7(4) no
C64 C55 C56 O5 -54.3(8) no
S3 C57 C58 C59 -27.9(7) no
S3 C57 C58 C63 148.5(4) no
N5 C57 C58 C59 156.2(5) no
N5 C57 C58 C63 -27.4(9) no
C57 C58 C59 C60 175.9(5) no
C57 C58 C63 C62 -176.4(5) no
C59 C58 C63 C62 -0.0(9) no
C63 C58 C59 C60 -0.4(9) no
C58 C59 C60 C61 0.0(10) no
C59 C60 C61 C62 0.9(10) no
C60 C61 C62 C63 -1.3(10) no
C61 C62 C63 C58 0.9(9) no
O6 C66 C67 C68 136.1(5) no
O6 C66 C67 C72 -38.4(7) no
N6 C66 C67 C68 -40.9(7) no
N6 C66 C67 C72 144.6(4) no
C66 C67 C68 C69 -173.9(4) no
C66 C67 C72 C71 175.2(4) no
C68 C67 C72 C71 0.7(8) no
C72 C67 C68 C69 0.7(7) no
C67 C68 C69 C70 -1.7(7) no
C68 C69 C70 C71 1.4(8) no
C69 C70 C71 C72 -0.1(9) no
C70 C71 C72 C67 -1.0(9) no
